data_4068836
loop_
_publ_author_name
'Theilmann, Oliver'
'Saak, Wolfgang'
'Haase, Detlev'
'Beckhaus, R\"udiger'

_publ_section_title
;
 Reactions of Low-Valent Titanocene(II) Fragments
 withtrans-4,4&#x2032;-Azobispyridine (RN&#xE5FB;NR, R = C5H4N): Formation
 of Tetranuclear Molecular Squares bytrans&#x2212;cisIsomerization
;
_journal_issue 9
_journal_name_full Organometallics
_journal_page_first 2799
_journal_paper_doi 10.1021/om801123k
_journal_volume 28
_journal_year 2009
_chemical_formula_sum 'C95 H127 N8 Ti4'
_chemical_formula_weight 1572.65
_chemical_name_systematic
; 
 ? 
;
_space_group_IT_number 14
_symmetry_cell_setting monoclinic
_symmetry_space_group_name_Hall '-P 2ybc'
_symmetry_space_group_name_H-M 'P 1 21/c 1'
_atom_sites_solution_hydrogens geom
_atom_sites_solution_primary direct
_atom_sites_solution_secondary difmap
_audit_creation_method SHELXL-97
_cell_angle_alpha 90.00
_cell_angle_beta 99.638(5)
_cell_angle_gamma 90.00
_cell_formula_units_Z 4
_cell_length_a 14.9049(6)
_cell_length_b 35.132(2)
_cell_length_c 17.5763(6)
_cell_measurement_temperature 153(2)
_cell_volume 9073.7(7)
_computing_cell_refinement 'IPDS (Stoe, 1999)'
_computing_data_collection 'IPDS (Stoe, 1999)'
_computing_data_reduction 'XRED (Stoe, 1997)'
_computing_molecular_graphics 'Ortep-3 for Windows (Farrugia, 1997)'
_computing_publication_material 'SHELX-97 (Sheldrick, 1997)'
_computing_structure_refinement 'SHELXL-97 (Sheldrick, 1997)'
_computing_structure_solution 'SHELXS-97 (Sheldrick, 1990)'
_diffrn_ambient_temperature 153(2)
_diffrn_measured_fraction_theta_full 0.945
_diffrn_measured_fraction_theta_max 0.945
_diffrn_measurement_device_type 'Stoe IPDS'
_diffrn_radiation_monochromator graphite
_diffrn_radiation_source 'fine-focus sealed tube'
_diffrn_radiation_type MoK\a
_diffrn_radiation_wavelength 0.71073
_diffrn_reflns_av_R_equivalents 0.1054
_diffrn_reflns_av_sigmaI/netI 0.1758
_diffrn_reflns_limit_h_max 18
_diffrn_reflns_limit_h_min -18
_diffrn_reflns_limit_k_max 43
_diffrn_reflns_limit_k_min -43
_diffrn_reflns_limit_l_max 19
_diffrn_reflns_limit_l_min -20
_diffrn_reflns_number 77007
_diffrn_reflns_theta_full 26.13
_diffrn_reflns_theta_max 26.13
_diffrn_reflns_theta_min 2.05
_exptl_absorpt_coefficient_mu 0.387
_exptl_absorpt_correction_T_max 0.9697
_exptl_absorpt_correction_T_min 0.8155
_exptl_absorpt_correction_type numerical
_exptl_absorpt_process_details 'XRED (Stoe, 1997)'
_exptl_crystal_colour black
_exptl_crystal_density_diffrn 1.151
_exptl_crystal_density_method 'not measured'
_exptl_crystal_description needle
_exptl_crystal_F_000 3364
_exptl_crystal_size_max 0.55
_exptl_crystal_size_mid 0.09
_exptl_crystal_size_min 0.08
_refine_diff_density_max 0.648
_refine_diff_density_min -0.408
_refine_diff_density_rms 0.047
_refine_ls_extinction_method none
_refine_ls_goodness_of_fit_ref 0.636
_refine_ls_hydrogen_treatment constr
_refine_ls_matrix_type full
_refine_ls_number_parameters 973
_refine_ls_number_reflns 17098
_refine_ls_number_restraints 9
_refine_ls_restrained_S_all 0.636
_refine_ls_R_factor_all 0.1058
_refine_ls_R_factor_gt 0.0382
_refine_ls_shift/su_max 0.001
_refine_ls_shift/su_mean 0.000
_refine_ls_structure_factor_coef Fsqd
_refine_ls_weighting_details 'calc w=1/[\s^2^(Fo^2^)+(0.0172P)^2^+0.0000P] where P=(Fo^2^+2Fc^2^)/3'
_refine_ls_weighting_scheme calc
_refine_ls_wR_factor_gt 0.0634
_refine_ls_wR_factor_ref 0.0724
_reflns_number_gt 7259
_reflns_number_total 17098
_reflns_threshold_expression >2sigma(I)
_cod_data_source_file om801123k_si_004.cif
_cod_data_source_block OT22
_cod_original_cell_volume 9073.8(7)
_cod_original_sg_symbol_H-M P21/c
_cod_database_code 4068836

loop_
_symmetry_equiv_pos_as_xyz
'x, y, z'
'-x, y+1/2, -z+1/2'
'-x, -y, -z'
'x, -y-1/2, z-1/2'

loop_
_atom_site_label
_atom_site_type_symbol
_atom_site_fract_x
_atom_site_fract_y
_atom_site_fract_z
_atom_site_U_iso_or_equiv
_atom_site_adp_type
_atom_site_occupancy
_atom_site_symmetry_multiplicity
_atom_site_calc_flag
_atom_site_refinement_flags
_atom_site_disorder_assembly
_atom_site_disorder_group
Ti1 Ti 0.44441(3) 0.920176(15) 0.68578(4) 0.03749(16) Uani 1 1 d . . .
Ti2 Ti 0.34893(3) 0.694062(13) 0.69351(3) 0.02508(13) Uani 1 1 d . A .
Ti3 Ti -0.11304(3) 0.685484(14) 0.35928(3) 0.02790(13) Uani 1 1 d . . .
Ti4 Ti -0.01767(3) 0.915235(13) 0.34492(3) 0.02376(12) Uani 1 1 d . . .
N1 N 0.32156(14) 0.89742(6) 0.62725(15) 0.0294(6) Uani 1 1 d . . .
N2 N 0.39555(13) 0.87249(6) 0.61907(15) 0.0280(6) Uani 1 1 d . . .
N3 N 0.36678(13) 0.75431(6) 0.65566(14) 0.0273(6) Uani 1 1 d . . .
N4 N 0.22348(13) 0.69741(6) 0.60293(15) 0.0296(6) Uani 1 1 d . . .
N5 N -0.01913(14) 0.71308(6) 0.44388(14) 0.0270(6) Uani 1 1 d . . .
N6 N -0.01872(14) 0.73080(6) 0.37043(14) 0.0252(6) Uani 1 1 d . . .
N7 N -0.01255(14) 0.85089(6) 0.35180(14) 0.0270(6) Uani 1 1 d . . .
N8 N 0.10146(14) 0.91076(6) 0.44322(14) 0.0285(6) Uani 1 1 d . . .
C1 C 0.25548(17) 0.90196(7) 0.56490(18) 0.0261(7) Uani 1 1 d . . .
C2 C 0.18748(17) 0.93064(7) 0.56645(18) 0.0309(7) Uani 1 1 d . . .
H2 H 0.1923 0.9478 0.6087 0.037 Uiso 1 1 calc R . .
C3 C 0.11519(18) 0.93334(7) 0.50684(18) 0.0314(7) Uani 1 1 d . . .
H3 H 0.0713 0.9526 0.5104 0.038 Uiso 1 1 calc R . .
C4 C 0.16866(17) 0.88423(8) 0.44113(18) 0.0301(7) Uani 1 1 d . . .
H4 H 0.1628 0.8680 0.3974 0.036 Uiso 1 1 calc R . .
C5 C 0.24352(17) 0.87942(7) 0.49727(17) 0.0280(7) Uani 1 1 d . . .
H5 H 0.2878 0.8608 0.4907 0.034 Uiso 1 1 calc R . .
C6 C 0.38427(17) 0.83535(7) 0.63093(17) 0.0266(7) Uani 1 1 d . . .
C7 C 0.45927(16) 0.80960(7) 0.63941(17) 0.0277(7) Uani 1 1 d . . .
H7 H 0.5184 0.8191 0.6369 0.033 Uiso 1 1 calc R . .
C8 C 0.44814(17) 0.77136(8) 0.65105(18) 0.0284(7) Uani 1 1 d . . .
H8 H 0.5007 0.7556 0.6563 0.034 Uiso 1 1 calc R . .
C9 C 0.29482(17) 0.77888(7) 0.64746(18) 0.0271(7) Uani 1 1 d . . .
H9 H 0.2367 0.7684 0.6502 0.032 Uiso 1 1 calc R . .
C10 C 0.29903(17) 0.81727(8) 0.63564(18) 0.0294(7) Uani 1 1 d . . .
H10 H 0.2451 0.8321 0.6305 0.035 Uiso 1 1 calc R . .
C11 C 0.14201(17) 0.68090(8) 0.61081(19) 0.0361(8) Uani 1 1 d . . .
H11 H 0.1399 0.6660 0.6556 0.043 Uiso 1 1 calc R . .
C12 C 0.06344(17) 0.68459(8) 0.55812(18) 0.0331(7) Uani 1 1 d . . .
H12 H 0.0099 0.6719 0.5671 0.040 Uiso 1 1 calc R . .
C13 C 0.06061(17) 0.70680(7) 0.49084(18) 0.0291(7) Uani 1 1 d . . .
C14 C 0.14636(17) 0.72181(7) 0.47931(18) 0.0275(7) Uani 1 1 d . . .
H14 H 0.1514 0.7356 0.4337 0.033 Uiso 1 1 calc R . .
C15 C 0.22213(17) 0.71598(8) 0.53559(18) 0.0303(7) Uani 1 1 d . . .
H15 H 0.2783 0.7260 0.5258 0.036 Uiso 1 1 calc R . .
C16 C -0.01815(17) 0.76903(7) 0.36727(18) 0.0249(7) Uani 1 1 d . . .
C17 C -0.03257(16) 0.78778(7) 0.29470(18) 0.0267(7) Uani 1 1 d . . .
H17 H -0.0448 0.7731 0.2487 0.032 Uiso 1 1 calc R . .
C18 C -0.02916(16) 0.82680(7) 0.28987(18) 0.0268(7) Uani 1 1 d . . .
H18 H -0.0391 0.8379 0.2398 0.032 Uiso 1 1 calc R . .
C19 C 0.00016(17) 0.83301(7) 0.42062(18) 0.0289(7) Uani 1 1 d . . .
H19 H 0.0111 0.8485 0.4655 0.035 Uiso 1 1 calc R . .
C20 C -0.00129(17) 0.79392(7) 0.43174(18) 0.0282(7) Uani 1 1 d . . .
H20 H 0.0090 0.7838 0.4826 0.034 Uiso 1 1 calc R . .
C21 C 0.3957(2) 0.91570(9) 0.8107(2) 0.0470(9) Uani 1 1 d . . .
C22 C 0.4756(2) 0.93785(10) 0.8202(2) 0.0609(12) Uani 1 1 d . . .
H22 H 0.4803 0.9640 0.8342 0.073 Uiso 1 1 calc R . .
C23 C 0.5475(2) 0.91420(12) 0.8054(2) 0.0666(12) Uani 1 1 d . . .
H23 H 0.6091 0.9218 0.8078 0.080 Uiso 1 1 calc R . .
C24 C 0.5130(2) 0.87790(10) 0.7866(2) 0.0605(11) Uani 1 1 d . . .
H24 H 0.5468 0.8566 0.7738 0.073 Uiso 1 1 calc R . .
C25 C 0.4202(2) 0.87833(9) 0.7900(2) 0.0499(10) Uani 1 1 d . . .
H25 H 0.3800 0.8573 0.7801 0.060 Uiso 1 1 calc R . .
C26 C 0.3043(3) 0.92731(10) 0.8302(2) 0.0562(10) Uani 1 1 d . . .
C27 C 0.2287(3) 0.89979(12) 0.7965(3) 0.0818(14) Uani 1 1 d . . .
H27A H 0.1726 0.9064 0.8154 0.098 Uiso 1 1 calc R . .
H27B H 0.2466 0.8737 0.8122 0.098 Uiso 1 1 calc R . .
H27C H 0.2186 0.9015 0.7400 0.098 Uiso 1 1 calc R . .
C28 C 0.2774(3) 0.96715(10) 0.7999(3) 0.0690(12) Uani 1 1 d . . .
H28A H 0.2193 0.9743 0.8151 0.083 Uiso 1 1 calc R . .
H28B H 0.2711 0.9673 0.7435 0.083 Uiso 1 1 calc R . .
H28C H 0.3245 0.9854 0.8217 0.083 Uiso 1 1 calc R . .
C29 C 0.3133(3) 0.92775(15) 0.9191(3) 0.1022(17) Uani 1 1 d . . .
H29A H 0.2535 0.9323 0.9335 0.123 Uiso 1 1 calc R . .
H29B H 0.3553 0.9481 0.9403 0.123 Uiso 1 1 calc R . .
H29C H 0.3370 0.9032 0.9399 0.123 Uiso 1 1 calc R . .
C30 C 0.5364(2) 0.94128(8) 0.5925(2) 0.0447(9) Uani 1 1 d . . .
C31 C 0.4439(2) 0.94923(9) 0.5628(2) 0.0507(10) Uani 1 1 d . . .
H31 H 0.4096 0.9383 0.5176 0.061 Uiso 1 1 calc R . .
C32 C 0.4109(2) 0.97614(9) 0.6115(3) 0.0621(12) Uani 1 1 d . . .
H32 H 0.3507 0.9859 0.6052 0.075 Uiso 1 1 calc R . .
C33 C 0.4820(2) 0.98584(9) 0.6700(3) 0.0640(12) Uani 1 1 d . . .
H33 H 0.4794 1.0038 0.7099 0.077 Uiso 1 1 calc R . .
C34 C 0.5599(2) 0.96396(9) 0.6595(3) 0.0627(13) Uani 1 1 d . . .
H34 H 0.6176 0.9645 0.6920 0.075 Uiso 1 1 calc R . .
C35 C 0.6023(2) 0.91726(10) 0.5555(2) 0.0495(9) Uani 1 1 d . . .
C36 C 0.6601(2) 0.94459(11) 0.5147(3) 0.0731(14) Uani 1 1 d . . .
H36A H 0.7054 0.9299 0.4925 0.088 Uiso 1 1 calc R . .
H36B H 0.6911 0.9629 0.5522 0.088 Uiso 1 1 calc R . .
H36C H 0.6205 0.9582 0.4735 0.088 Uiso 1 1 calc R . .
C37 C 0.6650(2) 0.89386(11) 0.6164(3) 0.0718(13) Uani 1 1 d . . .
H37A H 0.7091 0.8799 0.5916 0.086 Uiso 1 1 calc R . .
H37B H 0.6284 0.8758 0.6408 0.086 Uiso 1 1 calc R . .
H37C H 0.6974 0.9110 0.6557 0.086 Uiso 1 1 calc R . .
C38 C 0.5511(3) 0.88981(11) 0.4956(3) 0.0703(12) Uani 1 1 d . . .
H38A H 0.5949 0.8732 0.4759 0.084 Uiso 1 1 calc R . .
H38B H 0.5168 0.9044 0.4528 0.084 Uiso 1 1 calc R . .
H38C H 0.5091 0.8743 0.5197 0.084 Uiso 1 1 calc R . .
C39 C 0.3861(2) 0.71400(8) 0.83075(18) 0.0335(8) Uani 1 1 d . . .
C40 C 0.36319(18) 0.67499(8) 0.82563(18) 0.0318(7) Uani 1 1 d . A .
H40 H 0.4031 0.6546 0.8435 0.038 Uiso 1 1 calc R . .
C41 C 0.27151(19) 0.67109(9) 0.78974(19) 0.0386(8) Uani 1 1 d . . .
H41 H 0.2395 0.6479 0.7778 0.046 Uiso 1 1 calc R A .
C42 C 0.2366(2) 0.70798(10) 0.7751(2) 0.0469(9) Uani 1 1 d . A .
H42 H 0.1760 0.7142 0.7521 0.056 Uiso 1 1 calc R . .
C43 C 0.3066(2) 0.73420(9) 0.8001(2) 0.0452(9) Uani 1 1 d . A .
H43 H 0.3011 0.7611 0.7969 0.054 Uiso 1 1 calc R . .
C44A C 0.4605(5) 0.7353(2) 0.8777(4) 0.030(2) Uiso 0.50 1 d P A 1
C45A C 0.4552(5) 0.77868(19) 0.8658(5) 0.0528(19) Uiso 0.50 1 d P A 1
H45A H 0.5068 0.7908 0.8989 0.079 Uiso 0.50 1 calc PR A 1
H45B H 0.3981 0.7882 0.8794 0.079 Uiso 0.50 1 calc PR A 1
H45C H 0.4573 0.7846 0.8117 0.079 Uiso 0.50 1 calc PR A 1
C46A C 0.5512(5) 0.7219(2) 0.8557(5) 0.0456(18) Uiso 0.50 1 d P A 1
H46A H 0.6017 0.7356 0.8870 0.068 Uiso 0.50 1 calc PR A 1
H46B H 0.5511 0.7272 0.8009 0.068 Uiso 0.50 1 calc PR A 1
H46C H 0.5584 0.6945 0.8651 0.068 Uiso 0.50 1 calc PR A 1
C47A C 0.4546(7) 0.7285(3) 0.9638(7) 0.054(3) Uiso 0.50 1 d P A 1
H47A H 0.5041 0.7422 0.9963 0.081 Uiso 0.50 1 calc PR A 1
H47B H 0.4599 0.7012 0.9752 0.081 Uiso 0.50 1 calc PR A 1
H47C H 0.3960 0.7379 0.9745 0.081 Uiso 0.50 1 calc PR A 1
C44B C 0.4843(5) 0.7282(2) 0.8749(5) 0.033(2) Uiso 0.50 1 d P A 2
C45B C 0.5040(5) 0.7679(2) 0.8522(5) 0.0529(19) Uiso 0.50 1 d P A 2
H45D H 0.4527 0.7844 0.8583 0.079 Uiso 0.50 1 calc PR A 2
H45E H 0.5129 0.7682 0.7982 0.079 Uiso 0.50 1 calc PR A 2
H45F H 0.5592 0.7771 0.8853 0.079 Uiso 0.50 1 calc PR A 2
C46B C 0.5642(5) 0.7029(2) 0.8669(5) 0.0512(19) Uiso 0.50 1 d P A 2
H46D H 0.5515 0.6768 0.8820 0.077 Uiso 0.50 1 calc PR A 2
H46E H 0.6189 0.7123 0.9004 0.077 Uiso 0.50 1 calc PR A 2
H46F H 0.5740 0.7030 0.8132 0.077 Uiso 0.50 1 calc PR A 2
C47B C 0.4752(6) 0.7248(3) 0.9590(6) 0.039(3) Uiso 0.50 1 d P A 2
H47D H 0.4647 0.6981 0.9711 0.058 Uiso 0.50 1 calc PR A 2
H47E H 0.4237 0.7402 0.9690 0.058 Uiso 0.50 1 calc PR A 2
H47F H 0.5312 0.7337 0.9913 0.058 Uiso 0.50 1 calc PR A 2
C48 C 0.39536(18) 0.62826(8) 0.66090(19) 0.0301(7) Uani 1 1 d . . .
C49 C 0.37759(18) 0.64934(8) 0.59184(19) 0.0333(8) Uani 1 1 d . A .
H49 H 0.3318 0.6434 0.5491 0.040 Uiso 1 1 calc R . .
C50 C 0.43790(18) 0.68079(8) 0.59529(19) 0.0334(7) Uani 1 1 d . . .
H50 H 0.4396 0.6993 0.5561 0.040 Uiso 1 1 calc R A .
C51 C 0.49509(18) 0.67936(8) 0.66813(19) 0.0330(8) Uani 1 1 d . A .
H51 H 0.5424 0.6968 0.6869 0.040 Uiso 1 1 calc R . .
C52 C 0.46923(17) 0.64752(8) 0.70747(19) 0.0305(7) Uani 1 1 d . A .
H52 H 0.4969 0.6399 0.7578 0.037 Uiso 1 1 calc R . .
C53 C 0.35848(18) 0.58847(8) 0.67427(19) 0.0357(8) Uani 1 1 d . A .
C54 C 0.25885(19) 0.58481(9) 0.6365(2) 0.0451(9) Uani 1 1 d . . .
H54A H 0.2529 0.5905 0.5813 0.054 Uiso 1 1 calc R A .
H54B H 0.2219 0.6028 0.6606 0.054 Uiso 1 1 calc R . .
H54C H 0.2378 0.5588 0.6434 0.054 Uiso 1 1 calc R . .
C55 C 0.4153(2) 0.55990(8) 0.6344(2) 0.0475(9) Uani 1 1 d . . .
H55A H 0.4076 0.5656 0.5791 0.057 Uiso 1 1 calc R A .
H55B H 0.3945 0.5339 0.6418 0.057 Uiso 1 1 calc R . .
H55C H 0.4798 0.5622 0.6572 0.057 Uiso 1 1 calc R . .
C56 C 0.3697(2) 0.57853(9) 0.7600(2) 0.0463(9) Uani 1 1 d . . .
H56A H 0.3476 0.5526 0.7659 0.056 Uiso 1 1 calc R A .
H56B H 0.3346 0.5965 0.7860 0.056 Uiso 1 1 calc R . .
H56C H 0.4342 0.5801 0.7831 0.056 Uiso 1 1 calc R . .
C57 C -0.0379(2) 0.65328(8) 0.2650(2) 0.0365(8) Uani 1 1 d . . .
C58 C 0.0175(2) 0.64963(8) 0.3380(2) 0.0390(8) Uani 1 1 d . . .
H58 H 0.0765 0.6603 0.3519 0.047 Uiso 1 1 calc R . .
C59 C -0.0276(2) 0.62775(8) 0.3873(2) 0.0465(9) Uani 1 1 d . . .
H59 H -0.0047 0.6212 0.4393 0.056 Uiso 1 1 calc R . .
C60 C -0.1117(3) 0.61766(8) 0.3458(2) 0.0509(10) Uani 1 1 d . . .
H60 H -0.1568 0.6030 0.3647 0.061 Uiso 1 1 calc R . .
C61 C -0.1191(2) 0.63274(8) 0.2706(2) 0.0443(9) Uani 1 1 d . . .
H61 H -0.1697 0.6297 0.2304 0.053 Uiso 1 1 calc R . .
C62 C -0.0128(2) 0.67030(8) 0.1924(2) 0.0448(9) Uani 1 1 d . . .
C63 C 0.0687(2) 0.69742(10) 0.2108(2) 0.0589(11) Uani 1 1 d . . .
H63A H 0.0797 0.7097 0.1631 0.071 Uiso 1 1 calc R . .
H63B H 0.1228 0.6830 0.2337 0.071 Uiso 1 1 calc R . .
H63C H 0.0556 0.7169 0.2473 0.071 Uiso 1 1 calc R . .
C64 C -0.0930(2) 0.69260(11) 0.1470(2) 0.0610(10) Uani 1 1 d . . .
H64A H -0.0746 0.7037 0.1008 0.073 Uiso 1 1 calc R . .
H64B H -0.1109 0.7130 0.1795 0.073 Uiso 1 1 calc R . .
H64C H -0.1445 0.6754 0.1317 0.073 Uiso 1 1 calc R . .
C65 C 0.0148(3) 0.63799(10) 0.1423(2) 0.0723(12) Uani 1 1 d . . .
H65A H 0.0430 0.6488 0.1006 0.087 Uiso 1 1 calc R . .
H65B H -0.0393 0.6234 0.1202 0.087 Uiso 1 1 calc R . .
H65C H 0.0583 0.6212 0.1741 0.087 Uiso 1 1 calc R . .
C66 C -0.23976(17) 0.69589(9) 0.4266(2) 0.0394(8) Uani 1 1 d . . .
C67 C -0.27179(18) 0.67397(10) 0.3603(2) 0.0475(9) Uani 1 1 d . . .
H67 H -0.2938 0.6486 0.3604 0.057 Uiso 1 1 calc R . .
C68 C -0.26590(19) 0.69574(10) 0.2933(2) 0.0489(9) Uani 1 1 d . . .
H68 H -0.2833 0.6877 0.2413 0.059 Uiso 1 1 calc R . .
C69 C -0.22978(18) 0.73122(9) 0.3179(2) 0.0433(9) Uani 1 1 d . . .
H69 H -0.2179 0.7516 0.2853 0.052 Uiso 1 1 calc R . .
C70 C -0.21394(18) 0.73167(9) 0.3993(2) 0.0391(8) Uani 1 1 d . . .
H70 H -0.1899 0.7525 0.4307 0.047 Uiso 1 1 calc R . .
C71 C -0.2425(2) 0.68465(11) 0.5095(2) 0.0514(10) Uani 1 1 d . . .
C72 C -0.3420(2) 0.68246(15) 0.5224(3) 0.0978(19) Uani 1 1 d . . .
H72A H -0.3437 0.6745 0.5756 0.117 Uiso 1 1 calc R . .
H72B H -0.3752 0.6640 0.4865 0.117 Uiso 1 1 calc R . .
H72C H -0.3705 0.7076 0.5133 0.117 Uiso 1 1 calc R . .
C73 C -0.1912(3) 0.71351(12) 0.5661(3) 0.0730(13) Uani 1 1 d . . .
H73A H -0.1900 0.7046 0.6191 0.088 Uiso 1 1 calc R . .
H73B H -0.2221 0.7382 0.5593 0.088 Uiso 1 1 calc R . .
H73C H -0.1288 0.7162 0.5562 0.088 Uiso 1 1 calc R . .
C74 C -0.2002(2) 0.64499(11) 0.5272(2) 0.0650(12) Uani 1 1 d . . .
H74A H -0.1990 0.6389 0.5818 0.078 Uiso 1 1 calc R . .
H74B H -0.1380 0.6449 0.5159 0.078 Uiso 1 1 calc R . .
H74C H -0.2367 0.6259 0.4951 0.078 Uiso 1 1 calc R . .
C75 C -0.18549(17) 0.91818(8) 0.33314(18) 0.0314(7) Uani 1 1 d . . .
C76 C -0.15262(17) 0.89766(8) 0.40152(19) 0.0317(7) Uani 1 1 d . . .
H76 H -0.1666 0.8719 0.4111 0.038 Uiso 1 1 calc R . .
C77 C -0.09588(18) 0.92154(8) 0.45307(19) 0.0330(7) Uani 1 1 d . . .
H77 H -0.0648 0.9147 0.5028 0.040 Uiso 1 1 calc R . .
C78 C -0.09333(18) 0.95748(8) 0.41775(19) 0.0325(8) Uani 1 1 d . . .
H78 H -0.0607 0.9792 0.4394 0.039 Uiso 1 1 calc R . .
C79 C -0.14847(17) 0.95518(8) 0.34388(18) 0.0297(7) Uani 1 1 d . . .
H79 H -0.1589 0.9753 0.3074 0.036 Uiso 1 1 calc R . .
C80 C -0.26289(18) 0.90518(8) 0.2699(2) 0.0360(8) Uani 1 1 d . . .
C81 C -0.2651(2) 0.86196(9) 0.2598(2) 0.0550(11) Uani 1 1 d . . .
H81A H -0.3167 0.8549 0.2202 0.066 Uiso 1 1 calc R . .
H81B H -0.2716 0.8498 0.3088 0.066 Uiso 1 1 calc R . .
H81C H -0.2083 0.8534 0.2440 0.066 Uiso 1 1 calc R . .
C82 C -0.2574(2) 0.92370(10) 0.1923(2) 0.0522(10) Uani 1 1 d . . .
H82A H -0.2570 0.9515 0.1980 0.063 Uiso 1 1 calc R . .
H82B H -0.3102 0.9160 0.1544 0.063 Uiso 1 1 calc R . .
H82C H -0.2015 0.9155 0.1747 0.063 Uiso 1 1 calc R . .
C83 C -0.35096(18) 0.91865(10) 0.2955(2) 0.0550(10) Uani 1 1 d . . .
H83A H -0.3486 0.9463 0.3031 0.066 Uiso 1 1 calc R . .
H83B H -0.3576 0.9061 0.3440 0.066 Uiso 1 1 calc R . .
H83C H -0.4030 0.9122 0.2557 0.066 Uiso 1 1 calc R . .
C84 C 0.05396(17) 0.96545(8) 0.27288(18) 0.0289(7) Uani 1 1 d . . .
C85 C -0.02422(18) 0.95087(8) 0.22566(18) 0.0302(7) Uani 1 1 d . . .
H85 H -0.0768 0.9653 0.2059 0.036 Uiso 1 1 calc R . .
C86 C -0.01306(17) 0.91160(8) 0.21197(17) 0.0287(7) Uani 1 1 d . . .
H86 H -0.0561 0.8952 0.1823 0.034 Uiso 1 1 calc R . .
C87 C 0.07414(18) 0.90140(8) 0.25071(18) 0.0303(7) Uani 1 1 d . . .
H87 H 0.1008 0.8768 0.2518 0.036 Uiso 1 1 calc R . .
C88 C 0.11461(18) 0.93417(8) 0.28738(19) 0.0319(7) Uani 1 1 d . . .
H88 H 0.1738 0.9352 0.3174 0.038 Uiso 1 1 calc R . .
C89 C 0.07834(19) 1.00720(8) 0.2899(2) 0.0362(8) Uani 1 1 d . . .
C90 C 0.1524(2) 1.01816(9) 0.2430(2) 0.0524(10) Uani 1 1 d . . .
H90A H 0.1681 1.0451 0.2517 0.063 Uiso 1 1 calc R . .
H90B H 0.1297 1.0140 0.1880 0.063 Uiso 1 1 calc R . .
H90C H 0.2065 1.0025 0.2592 0.063 Uiso 1 1 calc R . .
C91 C 0.1163(3) 1.01344(10) 0.3752(2) 0.0595(11) Uani 1 1 d . . .
H91A H 0.1369 1.0398 0.3832 0.071 Uiso 1 1 calc R . .
H91B H 0.1678 0.9962 0.3910 0.071 Uiso 1 1 calc R . .
H91C H 0.0687 1.0083 0.4061 0.071 Uiso 1 1 calc R . .
C92 C -0.0037(2) 1.03337(8) 0.2665(3) 0.0615(12) Uani 1 1 d . . .
H92A H 0.0153 1.0599 0.2750 0.074 Uiso 1 1 calc R . .
H92B H -0.0506 1.0274 0.2977 0.074 Uiso 1 1 calc R . .
H92C H -0.0285 1.0295 0.2118 0.074 Uiso 1 1 calc R . .
C93 C 0.1714(5) 1.0223(5) -0.0092(11) 0.201(4) Uiso 0.50 1 d PD B -1
H93A H 0.2318 1.0110 0.0069 0.301 Uiso 0.50 1 calc PR B -1
H93B H 0.1696 1.0476 0.0141 0.301 Uiso 0.50 1 calc PR B -1
H93C H 0.1591 1.0246 -0.0655 0.301 Uiso 0.50 1 calc PR B -1
C94 C 0.0988(5) 0.9967(4) 0.0174(11) 0.201(4) Uiso 0.50 1 d PD B -1
H94A H 0.1027 0.9707 -0.0037 0.241 Uiso 0.50 1 calc PR B -1
H94B H 0.1097 0.9949 0.0744 0.241 Uiso 0.50 1 calc PR B -1
C95 C 0.0037(4) 1.0134(4) -0.0111(10) 0.201(4) Uiso 0.50 1 d PD B -1
H95A H 0.0056 1.0414 -0.0053 0.241 Uiso 0.50 1 calc PR B -1
H95B H -0.0156 1.0074 -0.0665 0.241 Uiso 0.50 1 calc PR B -1
C96 C -0.0647(6) 0.9965(5) 0.0362(8) 0.201(4) Uiso 0.50 1 d PD B -1
H96A H -0.0320 0.9869 0.0861 0.241 Uiso 0.50 1 calc PR B -1
H96B H -0.1077 1.0165 0.0469 0.241 Uiso 0.50 1 calc PR B -1
C97 C -0.1175(7) 0.9638(3) -0.0093(11) 0.201(4) Uiso 0.50 1 d PD B -1
H97A H -0.1012 0.9393 0.0175 0.241 Uiso 0.50 1 calc PR B -1
H97B H -0.1010 0.9622 -0.0615 0.241 Uiso 0.50 1 calc PR B -1
C98 C -0.2205(6) 0.9710(5) -0.0159(11) 0.201(4) Uiso 0.50 1 d PD B -1
H98A H -0.2540 0.9511 -0.0481 0.301 Uiso 0.50 1 calc PR B -1
H98B H -0.2355 0.9959 -0.0395 0.301 Uiso 0.50 1 calc PR B -1
H98C H -0.2373 0.9704 0.0357 0.301 Uiso 0.50 1 calc PR B -1

loop_
_atom_site_aniso_label
_atom_site_aniso_U_11
_atom_site_aniso_U_22
_atom_site_aniso_U_33
_atom_site_aniso_U_23
_atom_site_aniso_U_13
_atom_site_aniso_U_12
Ti1 0.0303(3) 0.0298(3) 0.0464(4) -0.0059(3) -0.0111(3) 0.0005(2)
Ti2 0.0210(2) 0.0267(3) 0.0264(4) 0.0025(2) 0.0006(2) 0.0016(2)
Ti3 0.0254(3) 0.0270(3) 0.0294(4) 0.0004(2) -0.0012(2) -0.0036(2)
Ti4 0.0228(2) 0.0217(2) 0.0255(4) -0.0015(2) 0.0003(2) 0.0020(2)
N1 0.0272(12) 0.0244(12) 0.0341(18) -0.0008(11) -0.0019(11) 0.0032(9)
N2 0.0213(11) 0.0233(12) 0.0373(18) 0.0009(10) -0.0014(10) 0.0035(9)
N3 0.0200(11) 0.0286(13) 0.0322(17) 0.0055(11) 0.0007(10) 0.0024(9)
N4 0.0221(11) 0.0297(13) 0.0353(18) 0.0071(11) 0.0002(10) -0.0017(10)
N5 0.0265(12) 0.0252(12) 0.0267(17) 0.0042(11) -0.0033(10) -0.0013(9)
N6 0.0261(12) 0.0223(12) 0.0253(17) 0.0022(10) -0.0012(10) 0.0009(9)
N7 0.0302(12) 0.0249(12) 0.0238(17) -0.0009(11) -0.0013(10) 0.0022(10)
N8 0.0262(12) 0.0267(13) 0.0298(17) -0.0033(11) -0.0032(10) 0.0040(10)
C1 0.0266(14) 0.0241(14) 0.026(2) 0.0032(12) 0.0003(12) -0.0010(11)
C2 0.0334(15) 0.0253(15) 0.031(2) -0.0067(13) -0.0033(13) 0.0013(12)
C3 0.0322(15) 0.0244(15) 0.035(2) -0.0042(13) -0.0006(14) 0.0064(12)
C4 0.0267(14) 0.0299(15) 0.032(2) -0.0040(13) -0.0002(13) 0.0056(12)
C5 0.0258(14) 0.0259(15) 0.031(2) -0.0028(13) 0.0025(12) 0.0057(11)
C6 0.0276(15) 0.0276(16) 0.023(2) -0.0009(12) -0.0014(12) 0.0014(11)
C7 0.0218(13) 0.0277(16) 0.033(2) 0.0031(13) 0.0029(12) -0.0007(11)
C8 0.0211(14) 0.0310(16) 0.032(2) 0.0008(13) 0.0010(12) 0.0041(11)
C9 0.0225(14) 0.0269(15) 0.031(2) 0.0016(13) 0.0023(12) -0.0003(11)
C10 0.0218(14) 0.0302(16) 0.034(2) -0.0029(13) 0.0001(13) 0.0027(11)
C11 0.0314(15) 0.0390(17) 0.036(2) 0.0171(15) 0.0012(14) -0.0057(13)
C12 0.0232(13) 0.0367(17) 0.037(2) 0.0120(14) -0.0030(12) -0.0087(12)
C13 0.0274(15) 0.0242(15) 0.033(2) -0.0010(13) -0.0013(13) -0.0007(11)
C14 0.0299(15) 0.0288(15) 0.023(2) 0.0040(12) 0.0023(12) -0.0009(11)
C15 0.0240(14) 0.0322(16) 0.033(2) 0.0037(14) 0.0000(13) -0.0019(12)
C16 0.0211(13) 0.0258(15) 0.027(2) -0.0024(12) 0.0013(12) 0.0017(11)
C17 0.0270(15) 0.0245(15) 0.027(2) -0.0038(13) -0.0006(12) -0.0020(11)
C18 0.0278(14) 0.0239(15) 0.027(2) -0.0005(12) -0.0011(13) 0.0014(11)
C19 0.0335(15) 0.0257(15) 0.026(2) -0.0044(13) 0.0012(13) -0.0011(12)
C20 0.0315(15) 0.0305(16) 0.021(2) -0.0002(12) -0.0002(13) 0.0022(12)
C21 0.065(2) 0.0380(19) 0.031(2) -0.0043(16) -0.0120(17) 0.0150(17)
C22 0.069(2) 0.050(2) 0.052(3) -0.0207(19) -0.021(2) 0.0058(19)
C23 0.052(2) 0.076(3) 0.060(3) -0.008(2) -0.0236(19) 0.005(2)
C24 0.064(2) 0.057(2) 0.049(3) -0.0076(19) -0.0229(19) 0.0215(18)
C25 0.067(2) 0.042(2) 0.034(3) -0.0001(16) -0.0103(18) 0.0120(16)
C26 0.079(3) 0.055(2) 0.035(3) 0.0042(18) 0.011(2) 0.0102(19)
C27 0.074(3) 0.077(3) 0.101(5) 0.005(3) 0.037(3) -0.006(2)
C28 0.072(3) 0.063(3) 0.070(3) 0.002(2) 0.006(2) 0.024(2)
C29 0.143(4) 0.122(4) 0.044(4) 0.009(3) 0.022(3) 0.056(3)
C30 0.0340(17) 0.0314(18) 0.065(3) 0.0116(17) -0.0020(16) -0.0051(13)
C31 0.0418(19) 0.043(2) 0.064(3) 0.0191(19) -0.0028(18) -0.0079(15)
C32 0.043(2) 0.0279(18) 0.113(4) 0.018(2) 0.007(2) 0.0029(15)
C33 0.055(2) 0.0288(19) 0.107(4) -0.016(2) 0.011(2) -0.0082(16)
C34 0.0371(19) 0.0334(19) 0.112(4) -0.007(2) -0.005(2) -0.0081(15)
C35 0.0458(19) 0.046(2) 0.057(3) 0.0097(18) 0.0086(17) -0.0025(16)
C36 0.048(2) 0.065(3) 0.108(4) 0.022(2) 0.018(2) -0.0086(18)
C37 0.062(2) 0.075(3) 0.079(4) 0.018(2) 0.014(2) 0.029(2)
C38 0.076(3) 0.066(3) 0.075(4) -0.008(2) 0.031(2) -0.015(2)
C39 0.0432(18) 0.0348(17) 0.022(2) 0.0014(14) 0.0041(14) -0.0036(14)
C40 0.0295(15) 0.0376(17) 0.027(2) 0.0050(13) 0.0008(13) 0.0008(12)
C41 0.0333(16) 0.052(2) 0.030(2) 0.0019(15) 0.0042(14) -0.0075(14)
C42 0.0345(18) 0.078(3) 0.029(2) 0.0075(18) 0.0077(15) 0.0218(17)
C43 0.068(2) 0.0413(19) 0.028(2) 0.0023(15) 0.0122(17) 0.0186(17)
C48 0.0282(15) 0.0280(15) 0.033(2) -0.0003(13) 0.0032(13) 0.0024(12)
C49 0.0322(16) 0.0340(17) 0.033(2) -0.0086(14) 0.0035(14) 0.0045(13)
C50 0.0356(16) 0.0306(16) 0.036(2) 0.0052(14) 0.0130(14) 0.0082(12)
C51 0.0265(15) 0.0255(15) 0.048(2) 0.0011(14) 0.0096(14) 0.0060(11)
C52 0.0255(14) 0.0290(16) 0.035(2) 0.0027(13) -0.0003(13) 0.0093(12)
C53 0.0346(16) 0.0297(16) 0.041(2) -0.0008(14) 0.0013(14) -0.0022(13)
C54 0.0419(17) 0.0382(18) 0.053(3) -0.0050(17) 0.0008(15) -0.0070(15)
C55 0.052(2) 0.0294(18) 0.058(3) -0.0059(16) 0.0021(18) 0.0024(14)
C56 0.0469(18) 0.0389(19) 0.053(3) 0.0028(17) 0.0090(16) -0.0083(15)
C57 0.0497(19) 0.0245(16) 0.036(2) -0.0044(14) 0.0094(16) -0.0026(13)
C58 0.0448(18) 0.0303(17) 0.042(3) -0.0015(15) 0.0079(16) 0.0104(13)
C59 0.069(2) 0.0306(18) 0.039(3) 0.0032(15) 0.0079(18) 0.0129(16)
C60 0.079(3) 0.0246(17) 0.053(3) -0.0057(16) 0.021(2) -0.0155(16)
C61 0.061(2) 0.0305(17) 0.039(3) -0.0078(15) 0.0017(17) -0.0114(15)
C62 0.062(2) 0.0332(18) 0.042(3) -0.0034(16) 0.0149(17) 0.0023(15)
C63 0.057(2) 0.051(2) 0.077(3) 0.007(2) 0.034(2) 0.0012(17)
C64 0.071(2) 0.067(3) 0.044(3) 0.010(2) 0.0053(19) -0.008(2)
C65 0.121(3) 0.059(2) 0.042(3) -0.008(2) 0.032(2) 0.003(2)
C66 0.0220(14) 0.060(2) 0.036(2) 0.0124(17) 0.0037(13) 0.0041(14)
C67 0.0254(16) 0.061(2) 0.053(3) 0.0106(19) -0.0035(15) -0.0113(15)
C68 0.0289(16) 0.070(2) 0.043(3) 0.0081(19) -0.0081(15) -0.0042(16)
C69 0.0283(16) 0.048(2) 0.053(3) 0.0215(17) 0.0036(15) 0.0112(14)
C70 0.0248(15) 0.0455(19) 0.047(3) 0.0046(16) 0.0044(14) 0.0115(13)
C71 0.0331(17) 0.074(3) 0.048(3) 0.018(2) 0.0110(16) 0.0110(17)
C72 0.045(2) 0.175(5) 0.080(4) 0.065(4) 0.030(2) 0.033(3)
C73 0.077(3) 0.099(3) 0.044(3) -0.002(2) 0.012(2) 0.021(2)
C74 0.051(2) 0.089(3) 0.056(3) 0.036(2) 0.0104(19) 0.001(2)
C75 0.0228(13) 0.0326(15) 0.037(2) -0.0079(14) 0.0016(12) 0.0011(12)
C76 0.0280(15) 0.0314(16) 0.037(2) 0.0030(14) 0.0090(13) 0.0018(12)
C77 0.0294(15) 0.0453(19) 0.025(2) 0.0006(15) 0.0058(13) 0.0081(13)
C78 0.0280(15) 0.0308(16) 0.037(2) -0.0127(14) 0.0009(13) 0.0038(12)
C79 0.0246(14) 0.0280(15) 0.035(2) 0.0009(13) 0.0017(13) 0.0100(11)
C80 0.0255(15) 0.0370(17) 0.044(2) -0.0066(15) 0.0011(14) -0.0009(12)
C81 0.0393(18) 0.042(2) 0.077(3) -0.0157(19) -0.0075(18) -0.0039(15)
C82 0.0409(18) 0.062(2) 0.047(3) -0.0055(19) -0.0106(16) -0.0034(16)
C83 0.0255(15) 0.067(2) 0.070(3) -0.019(2) -0.0004(16) 0.0008(16)
C84 0.0291(15) 0.0268(15) 0.032(2) -0.0003(13) 0.0082(13) 0.0013(12)
C85 0.0290(15) 0.0290(15) 0.031(2) 0.0036(13) -0.0007(13) 0.0042(12)
C86 0.0320(15) 0.0292(16) 0.024(2) -0.0015(13) 0.0009(12) -0.0019(12)
C87 0.0326(15) 0.0264(15) 0.034(2) -0.0003(13) 0.0105(13) 0.0031(12)
C88 0.0277(15) 0.0347(16) 0.034(2) 0.0033(14) 0.0059(13) -0.0006(12)
C89 0.0337(16) 0.0308(16) 0.043(2) -0.0010(14) 0.0028(14) -0.0035(12)
C90 0.052(2) 0.0362(19) 0.070(3) 0.0027(17) 0.0153(19) -0.0078(15)
C91 0.079(3) 0.040(2) 0.059(3) -0.0084(18) 0.010(2) -0.0234(18)
C92 0.048(2) 0.0258(18) 0.109(4) -0.0096(19) 0.006(2) -0.0011(15)

loop_
_atom_type_symbol
_atom_type_description
_atom_type_scat_dispersion_real
_atom_type_scat_dispersion_imag
_atom_type_scat_source
C C 0.0033 0.0016 'International Tables Vol C Tables 4.2.6.8 and 6.1.1.4'
H H 0.0000 0.0000 'International Tables Vol C Tables 4.2.6.8 and 6.1.1.4'
N N 0.0061 0.0033 'International Tables Vol C Tables 4.2.6.8 and 6.1.1.4'
Ti Ti 0.2776 0.4457 'International Tables Vol C Tables 4.2.6.8 and 6.1.1.4'

loop_
_geom_angle_atom_site_label_1
_geom_angle_atom_site_label_2
_geom_angle_atom_site_label_3
_geom_angle
N1 Ti1 N2 39.87(8)
N1 Ti1 C32 87.70(11)
N2 Ti1 C32 109.42(12)
N1 Ti1 C31 81.32(10)
N2 Ti1 C31 83.54(11)
C32 Ti1 C31 34.66(13)
N1 Ti1 C23 140.72(13)
N2 Ti1 C23 122.04(12)
C32 Ti1 C23 127.01(14)
C31 Ti1 C23 137.35(14)
N1 Ti1 C33 120.66(11)
N2 Ti1 C33 140.02(13)
C32 Ti1 C33 33.89(13)
C31 Ti1 C33 56.65(14)
C23 Ti1 C33 93.32(15)
N1 Ti1 C24 110.71(11)
N2 Ti1 C24 89.07(11)
C32 Ti1 C24 160.72(13)
C31 Ti1 C24 150.12(14)
C23 Ti1 C24 33.75(12)
C33 Ti1 C24 126.86(13)
N1 Ti1 C34 137.77(13)
N2 Ti1 C34 126.38(13)
C32 Ti1 C34 57.01(12)
C31 Ti1 C34 56.51(13)
C23 Ti1 C34 81.39(15)
C33 Ti1 C34 34.56(11)
C24 Ti1 C34 107.83(13)
N1 Ti1 C22 125.92(12)
N2 Ti1 C22 137.99(12)
C32 Ti1 C22 108.37(14)
C31 Ti1 C22 138.35(13)
C23 Ti1 C22 34.22(12)
C33 Ti1 C22 81.70(14)
C24 Ti1 C22 56.53(13)
C34 Ti1 C22 89.81(14)
N1 Ti1 C25 84.91(11)
N2 Ti1 C25 81.75(11)
C32 Ti1 C25 151.29(13)
C31 Ti1 C25 164.79(12)
C23 Ti1 C25 55.85(13)
C33 Ti1 C25 137.56(14)
C24 Ti1 C25 33.58(12)
C34 Ti1 C25 137.22(13)
C22 Ti1 C25 56.24(13)
N1 Ti1 C30 109.28(11)
N2 Ti1 C30 92.79(11)
C32 Ti1 C30 57.53(12)
C31 Ti1 C30 34.25(10)
C23 Ti1 C30 105.56(13)
C33 Ti1 C30 57.18(13)
C24 Ti1 C30 117.97(13)
C34 Ti1 C30 34.10(13)
C22 Ti1 C30 123.11(13)
C25 Ti1 C30 150.50(11)
N1 Ti1 C21 92.88(11)
N2 Ti1 C21 108.92(11)
C32 Ti1 C21 119.02(13)
C31 Ti1 C21 152.73(12)
C23 Ti1 C21 56.39(13)
C33 Ti1 C21 106.12(13)
C24 Ti1 C21 56.53(13)
C34 Ti1 C21 123.04(13)
C22 Ti1 C21 33.82(12)
C25 Ti1 C21 34.18(11)
C30 Ti1 C21 156.88(12)
N4 Ti2 N3 82.34(8)
N4 Ti2 C41 94.44(10)
N3 Ti2 C41 129.39(10)
N4 Ti2 C51 124.35(11)
N3 Ti2 C51 89.50(9)
C41 Ti2 C51 130.11(11)
N4 Ti2 C40 129.10(9)
N3 Ti2 C40 123.74(10)
C41 Ti2 C40 34.68(9)
C51 Ti2 C40 100.83(10)
N4 Ti2 C50 89.71(10)
N3 Ti2 C50 82.10(9)
C41 Ti2 C50 148.51(11)
C51 Ti2 C50 34.69(10)
C40 Ti2 C50 132.54(10)
N4 Ti2 C52 128.67(10)
N3 Ti2 C52 123.12(9)
C41 Ti2 C52 98.09(11)
C51 Ti2 C52 34.24(10)
C40 Ti2 C52 76.54(10)
C50 Ti2 C52 56.50(10)
N4 Ti2 C42 80.41(10)
N3 Ti2 C42 96.46(11)
C41 Ti2 C42 34.16(11)
C51 Ti2 C42 155.17(11)
C40 Ti2 C42 56.06(10)
C50 Ti2 C42 170.12(11)
C52 Ti2 C42 130.65(11)
N4 Ti2 C49 75.22(9)
N3 Ti2 C49 109.97(10)
C41 Ti2 C49 117.95(11)
C51 Ti2 C49 56.32(10)
C40 Ti2 C49 121.75(10)
C50 Ti2 C49 33.90(9)
C52 Ti2 C49 54.96(10)
C42 Ti2 C49 140.78(11)
N4 Ti2 C39 134.22(10)
N3 Ti2 C39 90.21(9)
C41 Ti2 C39 56.86(10)
C51 Ti2 C39 100.53(11)
C40 Ti2 C39 33.60(9)
C50 Ti2 C39 134.04(10)
C52 Ti2 C39 92.93(10)
C42 Ti2 C39 55.54(11)
C49 Ti2 C39 147.63(10)
N4 Ti2 C48 96.61(9)
N3 Ti2 C48 138.57(10)
C41 Ti2 C48 92.04(11)
C51 Ti2 C48 56.94(9)
C40 Ti2 C48 88.89(10)
C50 Ti2 C48 56.48(10)
C52 Ti2 C48 33.69(9)
C42 Ti2 C48 124.36(11)
C49 Ti2 C48 32.88(10)
C39 Ti2 C48 117.18(10)
N4 Ti2 C43 102.48(10)
N3 Ti2 C43 75.45(10)
C41 Ti2 C43 55.86(12)
C51 Ti2 C43 128.44(11)
C40 Ti2 C43 54.90(11)
C50 Ti2 C43 152.59(11)
C52 Ti2 C43 125.57(11)
C42 Ti2 C43 33.03(11)
C49 Ti2 C43 173.50(11)
C39 Ti2 C43 32.80(10)
C48 Ti2 C43 143.39(11)
N5 Ti3 N6 39.81(9)
N5 Ti3 C69 105.67(10)
N6 Ti3 C69 87.76(10)
N5 Ti3 C60 120.92(11)
N6 Ti3 C60 137.99(11)
C69 Ti3 C60 131.00(12)
N5 Ti3 C70 81.75(10)
N6 Ti3 C70 84.43(10)
C69 Ti3 C70 34.27(11)
C60 Ti3 C70 135.95(12)
N5 Ti3 C58 83.73(10)
N6 Ti3 C58 82.26(10)
C69 Ti3 C58 150.85(12)
C60 Ti3 C58 56.09(12)
C70 Ti3 C58 165.09(11)
N5 Ti3 C59 88.70(10)
N6 Ti3 C59 107.22(10)
C69 Ti3 C59 164.56(12)
C60 Ti3 C59 33.61(11)
C70 Ti3 C59 148.11(13)
C58 Ti3 C59 34.17(11)
N5 Ti3 C67 127.79(12)
N6 Ti3 C67 140.12(11)
C69 Ti3 C67 56.50(11)
C60 Ti3 C67 81.81(12)
C70 Ti3 C67 56.29(12)
C58 Ti3 C67 137.56(12)
C59 Ti3 C67 110.19(12)
N5 Ti3 C68 137.53(11)
N6 Ti3 C68 119.63(10)
C69 Ti3 C68 33.89(11)
C60 Ti3 C68 97.12(13)
C70 Ti3 C68 56.60(12)
C58 Ti3 C68 137.00(13)
C59 Ti3 C68 130.72(12)
C67 Ti3 C68 34.32(11)
N5 Ti3 C61 139.45(10)
N6 Ti3 C61 126.24(11)
C69 Ti3 C61 111.90(12)
C60 Ti3 C61 34.11(11)
C70 Ti3 C61 138.76(11)
C58 Ti3 C61 55.94(11)
C59 Ti3 C61 56.29(12)
C67 Ti3 C61 86.85(12)
C68 Ti3 C61 82.74(12)
N5 Ti3 C66 93.80(10)
N6 Ti3 C66 113.77(10)
C69 Ti3 C66 57.26(11)
C60 Ti3 C66 102.65(12)
C70 Ti3 C66 34.35(10)
C58 Ti3 C66 151.14(11)
C59 Ti3 C66 117.26(12)
C67 Ti3 C66 34.06(11)
C68 Ti3 C66 57.24(12)
C61 Ti3 C66 118.97(12)
N5 Ti3 C57 111.64(10)
N6 Ti3 C57 92.20(9)
C69 Ti3 C57 120.05(12)
C60 Ti3 C57 57.09(12)
C70 Ti3 C57 154.04(12)
C58 Ti3 C57 33.96(11)
C59 Ti3 C57 57.12(12)
C67 Ti3 C57 119.57(12)
C68 Ti3 C57 104.41(12)
C61 Ti3 C57 34.27(10)
C66 Ti3 C57 153.03(11)
N7 Ti4 N8 82.81(8)
N7 Ti4 C86 89.57(9)
N8 Ti4 C86 127.16(9)
N7 Ti4 C78 127.75(10)
N8 Ti4 C78 90.84(9)
C86 Ti4 C78 131.86(10)
N7 Ti4 C87 79.30(9)
N8 Ti4 C87 92.76(9)
C86 Ti4 C87 34.72(9)
C78 Ti4 C87 152.95(10)
N7 Ti4 C79 127.18(9)
N8 Ti4 C79 125.33(9)
C86 Ti4 C79 100.54(10)
C78 Ti4 C79 34.61(10)
C87 Ti4 C79 132.72(11)
N7 Ti4 C77 93.81(10)
N8 Ti4 C77 79.92(9)
C86 Ti4 C77 152.91(9)
C78 Ti4 C77 34.41(10)
C87 Ti4 C77 170.58(10)
C79 Ti4 C77 56.67(10)
N7 Ti4 C85 123.82(10)
N8 Ti4 C85 127.35(9)
C86 Ti4 C85 34.37(9)
C78 Ti4 C85 100.93(10)
C87 Ti4 C85 56.42(10)
C79 Ti4 C85 77.11(10)
C77 Ti4 C85 132.92(10)
N7 Ti4 C88 105.69(9)
N8 Ti4 C88 75.64(10)
C86 Ti4 C88 56.37(10)
C78 Ti4 C88 122.80(10)
C87 Ti4 C88 33.82(9)
C79 Ti4 C88 123.10(10)
C77 Ti4 C88 146.26(10)
C85 Ti4 C88 54.80(9)
N7 Ti4 C76 75.59(9)
N8 Ti4 C76 105.24(10)
C86 Ti4 C76 123.25(10)
C78 Ti4 C76 56.23(10)
C87 Ti4 C76 146.73(10)
C79 Ti4 C76 55.48(10)
C77 Ti4 C76 33.60(10)
C85 Ti4 C76 124.00(10)
C88 Ti4 C76 178.58(10)
N7 Ti4 C75 94.05(9)
N8 Ti4 C75 135.88(10)
C86 Ti4 C75 96.67(10)
C78 Ti4 C75 56.83(9)
C87 Ti4 C75 130.06(10)
C79 Ti4 C75 33.62(9)
C77 Ti4 C75 56.29(10)
C85 Ti4 C75 90.70(10)
C88 Ti4 C75 145.49(10)
C76 Ti4 C75 33.30(10)
N7 Ti4 C84 135.62(9)
N8 Ti4 C84 95.06(9)
C86 Ti4 C84 56.75(10)
C78 Ti4 C84 96.52(10)
C87 Ti4 C84 56.46(9)
C79 Ti4 C84 89.93(9)
C77 Ti4 C84 129.65(10)
C85 Ti4 C84 33.08(9)
C88 Ti4 C84 33.18(8)
C76 Ti4 C84 145.40(9)
C75 Ti4 C84 115.91(9)
C1 N1 N2 117.3(2)
C1 N1 Ti1 143.79(19)
N2 N1 Ti1 70.12(12)
C6 N2 N1 117.5(2)
C6 N2 Ti1 137.0(2)
N1 N2 Ti1 70.00(13)
C9 N3 C8 113.9(2)
C9 N3 Ti2 119.79(17)
C8 N3 Ti2 125.47(17)
C15 N4 C11 114.2(2)
C15 N4 Ti2 122.39(17)
C11 N4 Ti2 123.5(2)
C13 N5 N6 119.1(2)
C13 N5 Ti3 140.65(18)
N6 N5 Ti3 70.48(12)
C16 N6 N5 118.2(2)
C16 N6 Ti3 139.31(17)
N5 N6 Ti3 69.70(12)
C19 N7 C18 113.9(2)
C19 N7 Ti4 120.77(18)
C18 N7 Ti4 125.10(19)
C3 N8 C4 114.1(2)
C3 N8 Ti4 125.30(17)
C4 N8 Ti4 120.57(18)
N1 C1 C5 125.9(2)
N1 C1 C2 119.2(3)
C5 C1 C2 114.8(2)
C3 C2 C1 120.1(3)
N8 C3 C2 125.3(3)
C5 C4 N8 125.0(3)
C4 C5 C1 120.6(2)
N2 C6 C7 121.2(2)
N2 C6 C10 125.2(2)
C7 C6 C10 113.5(2)
C8 C7 C6 121.6(2)
N3 C8 C7 124.6(2)
N3 C9 C10 125.8(2)
C9 C10 C6 120.6(2)
C12 C11 N4 124.1(3)
C11 C12 C13 121.3(3)
N5 C13 C12 120.2(3)
N5 C13 C14 124.9(3)
C12 C13 C14 114.9(2)
C15 C14 C13 119.1(3)
N4 C15 C14 126.0(3)
N6 C16 C17 120.0(3)
N6 C16 C20 125.7(3)
C17 C16 C20 114.3(2)
C18 C17 C16 121.1(3)
N7 C18 C17 124.8(3)
N7 C19 C20 125.8(3)
C19 C20 C16 120.1(3)
C22 C21 C25 107.0(3)
C22 C21 C26 126.8(3)
C25 C21 C26 125.7(3)
C22 C21 Ti1 72.4(2)
C25 C21 Ti1 72.6(2)
C26 C21 Ti1 127.1(2)
C21 C22 C23 107.7(3)
C21 C22 Ti1 73.8(2)
C23 C22 Ti1 72.3(2)
C24 C23 C22 108.7(3)
C24 C23 Ti1 73.5(2)
C22 C23 Ti1 73.5(2)
C23 C24 C25 108.1(3)
C23 C24 Ti1 72.8(2)
C25 C24 Ti1 73.88(19)
C24 C25 C21 108.5(3)
C24 C25 Ti1 72.5(2)
C21 C25 Ti1 73.2(2)
C21 C26 C27 112.0(3)
C21 C26 C28 111.1(3)
C27 C26 C28 108.2(3)
C21 C26 C29 107.6(3)
C27 C26 C29 109.5(4)
C28 C26 C29 108.5(3)
C34 C30 C31 106.6(3)
C34 C30 C35 125.4(3)
C31 C30 C35 127.6(3)
C34 C30 Ti1 72.4(2)
C31 C30 Ti1 71.6(2)
C35 C30 Ti1 126.7(2)
C32 C31 C30 108.9(3)
C32 C31 Ti1 71.8(2)
C30 C31 Ti1 74.2(2)
C33 C32 C31 108.2(3)
C33 C32 Ti1 74.4(2)
C31 C32 Ti1 73.55(19)
C32 C33 C34 107.9(4)
C32 C33 Ti1 71.71(18)
C34 C33 Ti1 73.06(18)
C30 C34 C33 108.4(3)
C30 C34 Ti1 73.47(19)
C33 C34 Ti1 72.38(19)
C30 C35 C38 111.1(3)
C30 C35 C37 111.1(3)
C38 C35 C37 108.4(3)
C30 C35 C36 107.7(3)
C38 C35 C36 108.9(3)
C37 C35 C36 109.6(3)
C43 C39 C40 106.5(3)
C43 C39 C44A 117.8(4)
C40 C39 C44A 132.9(4)
C43 C39 C44B 131.6(4)
C40 C39 C44B 121.4(4)
C43 C39 Ti2 74.58(19)
C40 C39 Ti2 69.63(18)
C44A C39 Ti2 135.5(4)
C44B C39 Ti2 126.2(3)
C39 C40 C41 109.2(3)
C39 C40 Ti2 76.78(18)
C41 C40 Ti2 70.83(18)
C42 C41 C40 107.1(3)
C42 C41 Ti2 76.2(2)
C40 C41 Ti2 74.49(18)
C41 C42 C43 108.3(3)
C41 C42 Ti2 69.60(18)
C43 C42 Ti2 76.58(19)
C42 C43 C39 108.8(3)
C42 C43 Ti2 70.39(19)
C39 C43 Ti2 72.63(18)
C39 C44A C45A 114.2(6)
C39 C44A C46A 108.3(5)
C45A C44A C46A 107.2(6)
C39 C44A C47A 108.0(6)
C45A C44A C47A 105.9(7)
C46A C44A C47A 113.3(7)
C45B C44B C47B 112.9(7)
C45B C44B C46B 109.4(7)
C47B C44B C46B 104.2(7)
C45B C44B C39 111.3(6)
C47B C44B C39 102.8(6)
C46B C44B C39 115.9(6)
C49 C48 C52 105.1(2)
C49 C48 C53 126.2(3)
C52 C48 C53 127.3(3)
C49 C48 Ti2 72.12(16)
C52 C48 Ti2 69.38(15)
C53 C48 Ti2 133.3(2)
C48 C49 C50 110.2(3)
C48 C49 Ti2 75.01(18)
C50 C49 Ti2 70.05(16)
C51 C50 C49 107.0(3)
C51 C50 Ti2 71.14(17)
C49 C50 Ti2 76.05(17)
C52 C51 C50 107.5(3)
C52 C51 Ti2 75.05(16)
C50 C51 Ti2 74.17(16)
C51 C52 C48 110.2(3)
C51 C52 Ti2 70.71(15)
C48 C52 Ti2 76.93(15)
C54 C53 C56 110.3(3)
C54 C53 C48 110.9(2)
C56 C53 C48 112.1(3)
C54 C53 C55 108.3(3)
C56 C53 C55 108.6(3)
C48 C53 C55 106.4(2)
C58 C57 C61 105.4(3)
C58 C57 C62 127.9(3)
C61 C57 C62 126.2(3)
C58 C57 Ti3 71.86(19)
C61 C57 Ti3 72.25(19)
C62 C57 Ti3 126.8(2)
C57 C58 C59 109.9(3)
C57 C58 Ti3 74.18(17)
C59 C58 Ti3 72.98(17)
C60 C59 C58 107.4(3)
C60 C59 Ti3 72.95(18)
C58 C59 Ti3 72.85(17)
C59 C60 C61 108.6(3)
C59 C60 Ti3 73.44(17)
C61 C60 Ti3 73.65(18)
C60 C61 C57 108.7(3)
C60 C61 Ti3 72.24(19)
C57 C61 Ti3 73.49(17)
C57 C62 C65 108.7(3)
C57 C62 C63 111.5(3)
C65 C62 C63 107.5(3)
C57 C62 C64 111.1(3)
C65 C62 C64 109.8(3)
C63 C62 C64 108.2(3)
C67 C66 C70 106.0(3)
C67 C66 C71 126.3(3)
C70 C66 C71 127.4(3)
C67 C66 Ti3 72.37(18)
C70 C66 Ti3 71.97(17)
C71 C66 Ti3 125.42(19)
C66 C67 C68 109.4(3)
C66 C67 Ti3 73.56(16)
C68 C67 Ti3 72.88(17)
C69 C68 C67 107.4(3)
C69 C68 Ti3 72.52(16)
C67 C68 Ti3 72.80(17)
C68 C69 C70 108.3(3)
C68 C69 Ti3 73.59(17)
C70 C69 Ti3 73.09(16)
C69 C70 C66 108.9(3)
C69 C70 Ti3 72.65(17)
C66 C70 Ti3 73.69(17)
C66 C71 C73 111.1(3)
C66 C71 C72 109.6(3)
C73 C71 C72 109.0(4)
C66 C71 C74 110.7(3)
C73 C71 C74 109.0(3)
C72 C71 C74 107.3(3)
C79 C75 C76 106.4(2)
C79 C75 C80 127.0(3)
C76 C75 C80 125.1(3)
C79 C75 Ti4 70.17(14)
C76 C75 Ti4 72.96(15)
C80 C75 Ti4 132.5(2)
C77 C76 C75 109.1(3)
C77 C76 Ti4 70.61(16)
C75 C76 Ti4 73.74(16)
C76 C77 C78 107.9(3)
C76 C77 Ti4 75.79(18)
C78 C77 Ti4 71.43(18)
C77 C78 C79 107.3(3)
C77 C78 Ti4 74.16(17)
C79 C78 Ti4 74.01(16)
C75 C79 C78 109.2(3)
C75 C79 Ti4 76.20(15)
C78 C79 Ti4 71.38(15)
C82 C80 C81 108.9(3)
C82 C80 C75 112.0(2)
C81 C80 C75 112.3(2)
C82 C80 C83 107.9(3)
C81 C80 C83 109.8(3)
C75 C80 C83 105.9(3)
C85 C84 C88 105.3(2)
C85 C84 C89 127.6(2)
C88 C84 C89 125.8(2)
C85 C84 Ti4 70.26(16)
C88 C84 Ti4 71.18(16)
C89 C84 Ti4 133.0(2)
C84 C85 C86 110.2(2)
C84 C85 Ti4 76.65(18)
C86 C85 Ti4 69.84(17)
C87 C86 C85 106.9(2)
C87 C86 Ti4 73.25(17)
C85 C86 Ti4 75.79(18)
C88 C87 C86 107.7(2)
C88 C87 Ti4 76.42(18)
C86 C87 Ti4 72.03(17)
C87 C88 C84 109.9(2)
C87 C88 Ti4 69.76(16)
C84 C88 Ti4 75.65(16)
C91 C89 C84 111.5(3)
C91 C89 C92 109.1(3)
C84 C89 C92 111.7(2)
C91 C89 C90 108.1(3)
C84 C89 C90 107.7(3)
C92 C89 C90 108.6(3)
C95 C94 C93 109.47(10)
C96 C95 C94 109.54(10)
C97 C96 C95 109.57(10)
C96 C97 C98 109.47(10)

loop_
_geom_bond_atom_site_label_1
_geom_bond_atom_site_label_2
_geom_bond_distance
Ti1 N1 2.102(2)
Ti1 N2 2.104(2)
Ti1 C32 2.367(3)
Ti1 C31 2.390(4)
Ti1 C23 2.396(4)
Ti1 C33 2.401(3)
Ti1 C24 2.405(4)
Ti1 C34 2.410(3)
Ti1 C22 2.412(4)
Ti1 C25 2.422(4)
Ti1 C30 2.423(4)
Ti1 C21 2.430(4)
Ti2 N4 2.247(2)
Ti2 N3 2.248(2)
Ti2 C41 2.345(3)
Ti2 C51 2.353(3)
Ti2 C40 2.392(3)
Ti2 C50 2.392(3)
Ti2 C52 2.409(3)
Ti2 C42 2.430(3)
Ti2 C49 2.470(3)
Ti2 C39 2.484(3)
Ti2 C48 2.507(3)
Ti2 C43 2.509(3)
Ti3 N5 2.101(2)
Ti3 N6 2.111(2)
Ti3 C69 2.391(3)
Ti3 C60 2.395(3)
Ti3 C70 2.396(3)
Ti3 C58 2.400(3)
Ti3 C59 2.401(3)
Ti3 C67 2.403(3)
Ti3 C68 2.404(3)
Ti3 C61 2.413(3)
Ti3 C66 2.419(3)
Ti3 C57 2.429(3)
Ti4 N7 2.264(2)
Ti4 N8 2.266(2)
Ti4 C86 2.353(3)
Ti4 C78 2.366(3)
Ti4 C87 2.368(3)
Ti4 C79 2.400(3)
Ti4 C77 2.401(3)
Ti4 C85 2.430(3)
Ti4 C88 2.454(3)
Ti4 C76 2.467(3)
Ti4 C75 2.477(3)
Ti4 C84 2.511(3)
N1 C1 1.355(3)
N1 N2 1.434(3)
N2 C6 1.337(3)
N3 C9 1.365(3)
N3 C8 1.367(3)
N4 C15 1.349(4)
N4 C11 1.374(3)
N5 C13 1.347(3)
N5 N6 1.434(3)
N6 C16 1.345(3)
N7 C19 1.348(4)
N7 C18 1.368(3)
N8 C3 1.358(4)
N8 C4 1.373(3)
C1 C5 1.415(4)
C1 C2 1.433(4)
C2 C3 1.375(4)
C4 C5 1.371(4)
C6 C7 1.426(3)
C6 C10 1.435(4)
C7 C8 1.373(4)
C9 C10 1.368(4)
C11 C12 1.372(4)
C12 C13 1.412(4)
C13 C14 1.428(4)
C14 C15 1.386(4)
C16 C17 1.420(4)
C16 C20 1.420(4)
C17 C18 1.375(3)
C19 C20 1.388(4)
C21 C22 1.409(5)
C21 C25 1.426(4)
C21 C26 1.517(5)
C22 C23 1.415(5)
C23 C24 1.394(5)
C24 C25 1.395(5)
C26 C27 1.526(5)
C26 C28 1.527(5)
C26 C29 1.545(6)
C30 C34 1.417(5)
C30 C31 1.418(4)
C30 C35 1.521(5)
C31 C32 1.417(5)
C32 C33 1.390(5)
C33 C34 1.429(5)
C35 C38 1.534(5)
C35 C37 1.536(5)
C35 C36 1.544(5)
C39 C43 1.410(4)
C39 C40 1.412(4)
C39 C44A 1.471(7)
C39 C44B 1.616(8)
C40 C41 1.413(4)
C41 C42 1.405(4)
C42 C43 1.406(5)
C44A C45A 1.539(10)
C44A C46A 1.540(10)
C44A C47A 1.549(14)
C44B C45B 1.492(10)
C44B C47B 1.511(12)
C44B C46B 1.512(11)
C48 C49 1.409(4)
C48 C52 1.428(4)
C48 C53 1.535(4)
C49 C50 1.419(4)
C50 C51 1.415(4)
C51 C52 1.403(4)
C53 C54 1.527(4)
C53 C56 1.528(4)
C53 C55 1.554(4)
C57 C58 1.410(4)
C57 C61 1.427(4)
C57 C62 1.512(5)
C58 C59 1.411(5)
C59 C60 1.387(5)
C60 C61 1.410(5)
C62 C65 1.535(5)
C62 C63 1.535(4)
C62 C64 1.536(5)
C66 C67 1.412(5)
C66 C70 1.422(4)
C66 C71 1.517(5)
C67 C68 1.419(5)
C68 C69 1.397(4)
C69 C70 1.410(5)
C71 C73 1.532(5)
C71 C72 1.539(4)
C71 C74 1.539(5)
C75 C79 1.413(4)
C75 C76 1.417(4)
C75 C80 1.532(4)
C76 C77 1.408(4)
C77 C78 1.410(4)
C78 C79 1.418(4)
C80 C82 1.525(5)
C80 C81 1.528(4)
C80 C83 1.532(4)
C84 C85 1.409(4)
C84 C88 1.419(4)
C84 C89 1.529(4)
C85 C86 1.415(4)
C86 C87 1.409(4)
C87 C88 1.405(4)
C89 C91 1.527(5)
C89 C92 1.531(4)
C89 C90 1.533(4)
C93 C94 1.5398(10)
C94 C95 1.5390(10)
C95 C96 1.5388(10)
C96 C97 1.5385(10)
C97 C98 1.5406(10)

loop_
_geom_torsion_atom_site_label_1
_geom_torsion_atom_site_label_2
_geom_torsion_atom_site_label_3
_geom_torsion_atom_site_label_4
_geom_torsion
N2 Ti1 N1 C1 -109.3(4)
C32 Ti1 N1 C1 15.2(4)
C31 Ti1 N1 C1 -19.0(3)
C23 Ti1 N1 C1 169.7(3)
C33 Ti1 N1 C1 23.5(4)
C24 Ti1 N1 C1 -170.6(3)
C34 Ti1 N1 C1 -16.0(4)
C22 Ti1 N1 C1 126.4(3)
C25 Ti1 N1 C1 167.5(4)
C30 Ti1 N1 C1 -39.1(4)
C21 Ti1 N1 C1 134.2(3)
C32 Ti1 N1 N2 124.55(17)
C31 Ti1 N1 N2 90.30(16)
C23 Ti1 N1 N2 -81.0(2)
C33 Ti1 N1 N2 132.83(17)
C24 Ti1 N1 N2 -61.34(18)
C34 Ti1 N1 N2 93.31(19)
C22 Ti1 N1 N2 -124.33(17)
C25 Ti1 N1 N2 -83.23(16)
C30 Ti1 N1 N2 70.23(16)
C21 Ti1 N1 N2 -116.50(15)
C1 N1 N2 C6 -85.4(3)
Ti1 N1 N2 C6 133.5(2)
C1 N1 N2 Ti1 141.2(2)
N1 Ti1 N2 C6 -109.3(3)
C32 Ti1 N2 C6 -170.0(3)
C31 Ti1 N2 C6 166.5(3)
C23 Ti1 N2 C6 23.2(3)
C33 Ti1 N2 C6 171.7(3)
C24 Ti1 N2 C6 15.5(3)
C34 Ti1 N2 C6 127.2(3)
C22 Ti1 N2 C6 -17.1(3)
C25 Ti1 N2 C6 -17.4(3)
C30 Ti1 N2 C6 133.5(3)
C21 Ti1 N2 C6 -38.4(3)
C32 Ti1 N2 N1 -60.76(17)
C31 Ti1 N2 N1 -84.18(16)
C23 Ti1 N2 N1 132.47(18)
C33 Ti1 N2 N1 -79.1(2)
C24 Ti1 N2 N1 124.83(17)
C34 Ti1 N2 N1 -123.55(17)
C22 Ti1 N2 N1 92.2(2)
C25 Ti1 N2 N1 91.93(16)
C30 Ti1 N2 N1 -117.21(15)
C21 Ti1 N2 N1 70.89(16)
N4 Ti2 N3 C9 46.9(2)
C41 Ti2 N3 C9 -42.5(3)
C51 Ti2 N3 C9 171.7(2)
C40 Ti2 N3 C9 -85.6(2)
C50 Ti2 N3 C9 137.7(2)
C52 Ti2 N3 C9 178.6(2)
C42 Ti2 N3 C9 -32.4(2)
C49 Ti2 N3 C9 118.1(2)
C39 Ti2 N3 C9 -87.8(2)
C48 Ti2 N3 C9 138.2(2)
C43 Ti2 N3 C9 -58.2(2)
N4 Ti2 N3 C8 -144.1(2)
C41 Ti2 N3 C8 126.4(2)
C51 Ti2 N3 C8 -19.3(2)
C40 Ti2 N3 C8 83.4(3)
C50 Ti2 N3 C8 -53.3(2)
C52 Ti2 N3 C8 -12.4(3)
C42 Ti2 N3 C8 136.5(2)
C49 Ti2 N3 C8 -72.9(2)
C39 Ti2 N3 C8 81.2(2)
C48 Ti2 N3 C8 -52.8(3)
C43 Ti2 N3 C8 110.8(3)
N3 Ti2 N4 C15 38.1(2)
C41 Ti2 N4 C15 167.3(2)
C51 Ti2 N4 C15 -46.0(3)
C40 Ti2 N4 C15 165.9(2)
C50 Ti2 N4 C15 -44.0(2)
C52 Ti2 N4 C15 -88.7(2)
C42 Ti2 N4 C15 136.0(2)
C49 Ti2 N4 C15 -75.0(2)
C39 Ti2 N4 C15 120.9(2)
C48 Ti2 N4 C15 -100.2(2)
C43 Ti2 N4 C15 111.3(2)
N3 Ti2 N4 C11 -142.0(2)
C41 Ti2 N4 C11 -12.8(2)
C51 Ti2 N4 C11 133.9(2)
C40 Ti2 N4 C11 -14.2(3)
C50 Ti2 N4 C11 135.9(2)
C52 Ti2 N4 C11 91.2(2)
C42 Ti2 N4 C11 -44.1(2)
C49 Ti2 N4 C11 104.9(2)
C39 Ti2 N4 C11 -59.2(3)
C48 Ti2 N4 C11 79.8(2)
C43 Ti2 N4 C11 -68.8(2)
N6 Ti3 N5 C13 -112.4(4)
C69 Ti3 N5 C13 -178.9(3)
C60 Ti3 N5 C13 16.9(4)
C70 Ti3 N5 C13 156.4(3)
C58 Ti3 N5 C13 -27.0(3)
C59 Ti3 N5 C13 6.9(3)
C67 Ti3 N5 C13 121.7(3)
C68 Ti3 N5 C13 167.2(3)
C61 Ti3 N5 C13 -21.4(4)
C66 Ti3 N5 C13 124.1(3)
C57 Ti3 N5 C13 -46.7(4)
C69 Ti3 N5 N6 -66.42(15)
C60 Ti3 N5 N6 129.36(15)
C70 Ti3 N5 N6 -91.20(14)
C58 Ti3 N5 N6 85.43(14)
C59 Ti3 N5 N6 119.32(15)
C67 Ti3 N5 N6 -125.90(15)
C68 Ti3 N5 N6 -80.4(2)
C61 Ti3 N5 N6 91.04(19)
C66 Ti3 N5 N6 -123.44(14)
C57 Ti3 N5 N6 65.71(15)
C13 N5 N6 C16 -86.1(3)
Ti3 N5 N6 C16 136.0(2)
C13 N5 N6 Ti3 137.9(2)
N5 Ti3 N6 C16 -110.0(4)
C69 Ti3 N6 C16 8.0(3)
C60 Ti3 N6 C16 167.7(3)
C70 Ti3 N6 C16 -26.2(3)
C58 Ti3 N6 C16 160.6(3)
C59 Ti3 N6 C16 -175.8(3)
C67 Ti3 N6 C16 -16.7(4)
C68 Ti3 N6 C16 20.0(4)
C61 Ti3 N6 C16 123.7(3)
C66 Ti3 N6 C16 -44.5(3)
C57 Ti3 N6 C16 128.0(3)
C69 Ti3 N6 N5 117.98(15)
C60 Ti3 N6 N5 -82.4(2)
C70 Ti3 N6 N5 83.78(15)
C58 Ti3 N6 N5 -89.47(14)
C59 Ti3 N6 N5 -65.86(16)
C67 Ti3 N6 N5 93.3(2)
C68 Ti3 N6 N5 130.02(16)
C61 Ti3 N6 N5 -126.30(15)
C66 Ti3 N6 N5 65.47(15)
C57 Ti3 N6 N5 -122.02(14)
N8 Ti4 N7 C19 42.7(2)
C86 Ti4 N7 C19 170.2(2)
C78 Ti4 N7 C19 -42.8(2)
C87 Ti4 N7 C19 136.9(2)
C79 Ti4 N7 C19 -86.8(2)
C77 Ti4 N7 C19 -36.7(2)
C85 Ti4 N7 C19 173.32(18)
C88 Ti4 N7 C19 115.5(2)
C76 Ti4 N7 C19 -65.2(2)
C75 Ti4 N7 C19 -93.1(2)
C84 Ti4 N7 C19 132.6(2)
N8 Ti4 N7 C18 -143.2(2)
C86 Ti4 N7 C18 -15.6(2)
C78 Ti4 N7 C18 131.3(2)
C87 Ti4 N7 C18 -49.0(2)
C79 Ti4 N7 C18 87.3(2)
C77 Ti4 N7 C18 137.5(2)
C85 Ti4 N7 C18 -12.5(2)
C88 Ti4 N7 C18 -70.3(2)
C76 Ti4 N7 C18 109.0(2)
C75 Ti4 N7 C18 81.0(2)
C84 Ti4 N7 C18 -53.3(2)
N7 Ti4 N8 C3 -139.1(2)
C86 Ti4 N8 C3 136.9(2)
C78 Ti4 N8 C3 -11.2(2)
C87 Ti4 N8 C3 142.0(2)
C79 Ti4 N8 C3 -8.1(3)
C77 Ti4 N8 C3 -44.0(2)
C85 Ti4 N8 C3 93.3(3)
C88 Ti4 N8 C3 112.6(2)
C76 Ti4 N8 C3 -66.3(2)
C75 Ti4 N8 C3 -50.7(3)
C84 Ti4 N8 C3 85.5(2)
N7 Ti4 N8 C4 42.4(2)
C86 Ti4 N8 C4 -41.6(2)
C78 Ti4 N8 C4 170.4(2)
C87 Ti4 N8 C4 -36.4(2)
C79 Ti4 N8 C4 173.5(2)
C77 Ti4 N8 C4 137.6(2)
C85 Ti4 N8 C4 -85.1(2)
C88 Ti4 N8 C4 -65.9(2)
C76 Ti4 N8 C4 115.3(2)
C75 Ti4 N8 C4 130.8(2)
C84 Ti4 N8 C4 -93.0(2)
N2 N1 C1 C5 12.3(4)
Ti1 N1 C1 C5 105.5(3)
N2 N1 C1 C2 -170.9(2)
Ti1 N1 C1 C2 -77.7(4)
N1 C1 C2 C3 -173.9(3)
C5 C1 C2 C3 3.2(4)
C4 N8 C3 C2 -1.4(4)
Ti4 N8 C3 C2 -180.0(2)
C1 C2 C3 N8 -0.7(5)
C3 N8 C4 C5 1.0(4)
Ti4 N8 C4 C5 179.6(2)
N8 C4 C5 C1 1.6(5)
N1 C1 C5 C4 173.3(3)
C2 C1 C5 C4 -3.6(4)
N1 N2 C6 C7 -167.3(3)
Ti1 N2 C6 C7 -77.7(4)
N1 N2 C6 C10 13.4(4)
Ti1 N2 C6 C10 103.0(3)
N2 C6 C7 C8 -179.5(3)
C10 C6 C7 C8 -0.1(4)
C9 N3 C8 C7 0.1(4)
Ti2 N3 C8 C7 -169.5(2)
C6 C7 C8 N3 0.0(5)
C8 N3 C9 C10 0.0(4)
Ti2 N3 C9 C10 170.2(2)
N3 C9 C10 C6 -0.1(5)
N2 C6 C10 C9 179.5(3)
C7 C6 C10 C9 0.2(4)
C15 N4 C11 C12 -4.1(4)
Ti2 N4 C11 C12 175.9(2)
N4 C11 C12 C13 -1.1(5)
N6 N5 C13 C12 -170.8(2)
Ti3 N5 C13 C12 -76.4(4)
N6 N5 C13 C14 10.6(4)
Ti3 N5 C13 C14 104.9(3)
C11 C12 C13 N5 -173.4(3)
C11 C12 C13 C14 5.3(4)
N5 C13 C14 C15 174.3(3)
C12 C13 C14 C15 -4.4(4)
C11 N4 C15 C14 5.2(4)
Ti2 N4 C15 C14 -174.9(2)
C13 C14 C15 N4 -0.9(5)
N5 N6 C16 C17 -169.8(2)
Ti3 N6 C16 C17 -78.7(4)
N5 N6 C16 C20 12.2(4)
Ti3 N6 C16 C20 103.3(3)
N6 C16 C17 C18 -177.7(2)
C20 C16 C17 C18 0.5(4)
C19 N7 C18 C17 -0.4(4)
Ti4 N7 C18 C17 -174.9(2)
C16 C17 C18 N7 -0.3(4)
C18 N7 C19 C20 0.9(4)
Ti4 N7 C19 C20 175.7(2)
N7 C19 C20 C16 -0.6(4)
N6 C16 C20 C19 178.0(2)
C17 C16 C20 C19 -0.1(4)
N1 Ti1 C21 C22 -168.6(2)
N2 Ti1 C21 C22 154.10(19)
C32 Ti1 C21 C22 -79.6(2)
C31 Ti1 C21 C22 -92.0(3)
C23 Ti1 C21 C22 37.7(2)
C33 Ti1 C21 C22 -45.5(2)
C24 Ti1 C21 C22 78.4(2)
C34 Ti1 C21 C22 -12.0(2)
C25 Ti1 C21 C22 114.9(3)
C30 Ti1 C21 C22 -4.9(4)
N1 Ti1 C21 C25 76.6(2)
N2 Ti1 C21 C25 39.2(2)
C32 Ti1 C21 C25 165.53(19)
C31 Ti1 C21 C25 153.1(2)
C23 Ti1 C21 C25 -77.2(2)
C33 Ti1 C21 C25 -160.3(2)
C24 Ti1 C21 C25 -36.47(18)
C34 Ti1 C21 C25 -126.9(2)
C22 Ti1 C21 C25 -114.9(3)
C30 Ti1 C21 C25 -119.8(3)
N1 Ti1 C21 C26 -45.4(3)
N2 Ti1 C21 C26 -82.7(3)
C32 Ti1 C21 C26 43.6(3)
C31 Ti1 C21 C26 31.2(4)
C23 Ti1 C21 C26 160.8(3)
C33 Ti1 C21 C26 77.7(3)
C24 Ti1 C21 C26 -158.4(3)
C34 Ti1 C21 C26 111.1(3)
C22 Ti1 C21 C26 123.2(4)
C25 Ti1 C21 C26 -122.0(4)
C30 Ti1 C21 C26 118.3(3)
C25 C21 C22 C23 0.1(4)
C26 C21 C22 C23 171.6(4)
Ti1 C21 C22 C23 -64.8(3)
C25 C21 C22 Ti1 64.9(2)
C26 C21 C22 Ti1 -123.6(3)
N1 Ti1 C22 C21 14.2(2)
N2 Ti1 C22 C21 -38.1(3)
C32 Ti1 C22 C21 115.0(2)
C31 Ti1 C22 C21 136.4(2)
C23 Ti1 C22 C21 -115.2(3)
C33 Ti1 C22 C21 136.2(2)
C24 Ti1 C22 C21 -78.4(2)
C34 Ti1 C22 C21 169.9(2)
C25 Ti1 C22 C21 -37.81(18)
C30 Ti1 C22 C21 177.70(17)
N1 Ti1 C22 C23 129.4(2)
N2 Ti1 C22 C23 77.1(3)
C32 Ti1 C22 C23 -129.8(2)
C31 Ti1 C22 C23 -108.3(3)
C33 Ti1 C22 C23 -108.6(3)
C24 Ti1 C22 C23 36.8(2)
C34 Ti1 C22 C23 -74.9(3)
C25 Ti1 C22 C23 77.4(3)
C30 Ti1 C22 C23 -67.1(3)
C21 Ti1 C22 C23 115.2(3)
C21 C22 C23 C24 0.2(4)
Ti1 C22 C23 C24 -65.6(3)
C21 C22 C23 Ti1 65.8(3)
N1 Ti1 C23 C24 34.5(3)
N2 Ti1 C23 C24 -13.9(3)
C32 Ti1 C23 C24 -178.2(2)
C31 Ti1 C23 C24 -132.8(3)
C33 Ti1 C23 C24 -174.2(3)
C34 Ti1 C23 C24 -141.7(3)
C22 Ti1 C23 C24 115.8(4)
C25 Ti1 C23 C24 37.2(2)
C30 Ti1 C23 C24 -117.4(3)
C21 Ti1 C23 C24 78.6(3)
N1 Ti1 C23 C22 -81.4(3)
N2 Ti1 C23 C22 -129.7(2)
C32 Ti1 C23 C22 66.0(3)
C31 Ti1 C23 C22 111.4(3)
C33 Ti1 C23 C22 70.0(3)
C24 Ti1 C23 C22 -115.8(4)
C34 Ti1 C23 C22 102.5(3)
C25 Ti1 C23 C22 -78.7(3)
C30 Ti1 C23 C22 126.8(2)
C21 Ti1 C23 C22 -37.2(2)
C22 C23 C24 C25 -0.4(4)
Ti1 C23 C24 C25 -66.0(3)
C22 C23 C24 Ti1 65.6(3)
N1 Ti1 C24 C23 -157.5(2)
N2 Ti1 C24 C23 168.3(3)
C32 Ti1 C24 C23 4.4(6)
C31 Ti1 C24 C23 93.0(3)
C33 Ti1 C24 C23 7.3(3)
C34 Ti1 C24 C23 40.1(3)
C22 Ti1 C24 C23 -37.4(2)
C25 Ti1 C24 C23 -115.3(3)
C30 Ti1 C24 C23 75.6(3)
C21 Ti1 C24 C23 -78.2(3)
N1 Ti1 C24 C25 -42.2(2)
N2 Ti1 C24 C25 -76.4(2)
C32 Ti1 C24 C25 119.8(4)
C31 Ti1 C24 C25 -151.7(2)
C23 Ti1 C24 C25 115.3(3)
C33 Ti1 C24 C25 122.6(2)
C34 Ti1 C24 C25 155.4(2)
C22 Ti1 C24 C25 78.0(2)
C30 Ti1 C24 C25 -169.07(19)
C21 Ti1 C24 C25 37.14(19)
C23 C24 C25 C21 0.4(4)
Ti1 C24 C25 C21 -64.8(2)
C23 C24 C25 Ti1 65.3(3)
C22 C21 C25 C24 -0.3(4)
C26 C21 C25 C24 -172.0(3)
Ti1 C21 C25 C24 64.4(3)
C22 C21 C25 Ti1 -64.7(3)
C26 C21 C25 Ti1 123.6(3)
N1 Ti1 C25 C24 140.9(2)
N2 Ti1 C25 C24 100.9(2)
C32 Ti1 C25 C24 -143.4(3)
C31 Ti1 C25 C24 115.8(5)
C23 Ti1 C25 C24 -37.4(2)
C33 Ti1 C25 C24 -87.7(2)
C34 Ti1 C25 C24 -35.6(3)
C22 Ti1 C25 C24 -78.9(2)
C30 Ti1 C25 C24 19.9(3)
C21 Ti1 C25 C24 -116.3(3)
N1 Ti1 C25 C21 -102.8(2)
N2 Ti1 C25 C21 -142.8(2)
C32 Ti1 C25 C21 -27.1(4)
C31 Ti1 C25 C21 -127.9(4)
C23 Ti1 C25 C21 78.9(2)
C33 Ti1 C25 C21 28.6(3)
C24 Ti1 C25 C21 116.3(3)
C34 Ti1 C25 C21 80.7(2)
C22 Ti1 C25 C21 37.40(19)
C30 Ti1 C25 C21 136.2(2)
C22 C21 C26 C27 167.7(4)
C25 C21 C26 C27 -22.3(5)
Ti1 C21 C26 C27 72.4(4)
C22 C21 C26 C28 46.6(5)
C25 C21 C26 C28 -143.4(4)
Ti1 C21 C26 C28 -48.7(4)
C22 C21 C26 C29 -72.0(5)
C25 C21 C26 C29 98.0(4)
Ti1 C21 C26 C29 -167.3(3)
N1 Ti1 C30 C34 151.96(18)
N2 Ti1 C30 C34 -170.88(19)
C32 Ti1 C30 C34 77.8(2)
C31 Ti1 C30 C34 114.9(3)
C23 Ti1 C30 C34 -46.5(2)
C33 Ti1 C30 C34 37.3(2)
C24 Ti1 C30 C34 -80.4(2)
C22 Ti1 C30 C34 -14.0(2)
C25 Ti1 C30 C34 -92.7(3)
C21 Ti1 C30 C34 -10.7(4)
N1 Ti1 C30 C31 37.1(2)
N2 Ti1 C30 C31 74.2(2)
C32 Ti1 C30 C31 -37.1(2)
C23 Ti1 C30 C31 -161.4(2)
C33 Ti1 C30 C31 -77.6(2)
C24 Ti1 C30 C31 164.7(2)
C34 Ti1 C30 C31 -114.9(3)
C22 Ti1 C30 C31 -128.9(2)
C25 Ti1 C30 C31 152.4(2)
C21 Ti1 C30 C31 -125.6(3)
N1 Ti1 C30 C35 -86.5(3)
N2 Ti1 C30 C35 -49.4(3)
C32 Ti1 C30 C35 -160.7(3)
C31 Ti1 C30 C35 -123.6(4)
C23 Ti1 C30 C35 75.0(3)
C33 Ti1 C30 C35 158.8(3)
C24 Ti1 C30 C35 41.0(3)
C34 Ti1 C30 C35 121.5(4)
C22 Ti1 C30 C35 107.5(3)
C25 Ti1 C30 C35 28.8(4)
C21 Ti1 C30 C35 110.8(3)
C34 C30 C31 C32 -0.6(4)
C35 C30 C31 C32 -173.5(3)
Ti1 C30 C31 C32 63.9(3)
C34 C30 C31 Ti1 -64.5(3)
C35 C30 C31 Ti1 122.6(3)
N1 Ti1 C31 C32 98.6(2)
N2 Ti1 C31 C32 138.8(2)
C23 Ti1 C31 C32 -89.5(3)
C33 Ti1 C31 C32 -37.29(19)
C24 Ti1 C31 C32 -144.5(2)
C34 Ti1 C31 C32 -79.0(2)
C22 Ti1 C31 C32 -37.6(3)
C25 Ti1 C31 C32 123.9(5)
C30 Ti1 C31 C32 -116.6(3)
C21 Ti1 C31 C32 19.3(4)
N1 Ti1 C31 C30 -144.8(2)
N2 Ti1 C31 C30 -104.7(2)
C32 Ti1 C31 C30 116.6(3)
C23 Ti1 C31 C30 27.0(3)
C33 Ti1 C31 C30 79.3(2)
C24 Ti1 C31 C30 -27.9(4)
C34 Ti1 C31 C30 37.57(19)
C22 Ti1 C31 C30 79.0(3)
C25 Ti1 C31 C30 -119.5(4)
C21 Ti1 C31 C30 135.8(2)
C30 C31 C32 C33 1.5(4)
Ti1 C31 C32 C33 66.9(3)
C30 C31 C32 Ti1 -65.4(2)
N1 Ti1 C32 C33 167.2(3)
N2 Ti1 C32 C33 -158.8(2)
C31 Ti1 C32 C33 -114.8(3)
C23 Ti1 C32 C33 7.1(3)
C24 Ti1 C32 C33 4.0(6)
C34 Ti1 C32 C33 -37.4(2)
C22 Ti1 C32 C33 39.9(3)
C25 Ti1 C32 C33 92.1(3)
C30 Ti1 C32 C33 -78.2(2)
C21 Ti1 C32 C33 75.1(3)
N1 Ti1 C32 C31 -78.02(19)
N2 Ti1 C32 C31 -44.0(2)
C23 Ti1 C32 C31 122.0(2)
C33 Ti1 C32 C31 114.8(3)
C24 Ti1 C32 C31 118.9(4)
C34 Ti1 C32 C31 77.4(2)
C22 Ti1 C32 C31 154.7(2)
C25 Ti1 C32 C31 -153.1(2)
C30 Ti1 C32 C31 36.63(18)
C21 Ti1 C32 C31 -170.04(18)
C31 C32 C33 C34 -1.8(4)
Ti1 C32 C33 C34 64.6(3)
C31 C32 C33 Ti1 -66.4(2)
N1 Ti1 C33 C32 -15.0(3)
N2 Ti1 C33 C32 32.1(3)
C31 Ti1 C33 C32 38.2(2)
C23 Ti1 C33 C32 -174.3(3)
C24 Ti1 C33 C32 -178.3(2)
C34 Ti1 C33 C32 116.1(4)
C22 Ti1 C33 C32 -142.0(3)
C25 Ti1 C33 C32 -134.6(3)
C30 Ti1 C33 C32 79.3(3)
C21 Ti1 C33 C32 -118.4(3)
N1 Ti1 C33 C34 -131.1(2)
N2 Ti1 C33 C34 -84.0(3)
C32 Ti1 C33 C34 -116.1(4)
C31 Ti1 C33 C34 -77.9(3)
C23 Ti1 C33 C34 69.6(3)
C24 Ti1 C33 C34 65.6(3)
C22 Ti1 C33 C34 101.9(3)
C25 Ti1 C33 C34 109.3(3)
C30 Ti1 C33 C34 -36.8(2)
C21 Ti1 C33 C34 125.5(3)
C31 C30 C34 C33 -0.5(4)
C35 C30 C34 C33 172.6(3)
Ti1 C30 C34 C33 -64.4(3)
C31 C30 C34 Ti1 63.9(2)
C35 C30 C34 Ti1 -123.0(3)
C32 C33 C34 C30 1.5(4)
Ti1 C33 C34 C30 65.1(3)
C32 C33 C34 Ti1 -63.7(3)
N1 Ti1 C34 C30 -41.3(3)
N2 Ti1 C34 C30 11.3(2)
C32 Ti1 C34 C30 -79.5(2)
C31 Ti1 C34 C30 -37.75(19)
C23 Ti1 C34 C30 135.0(2)
C33 Ti1 C34 C30 -116.1(3)
C24 Ti1 C34 C30 113.8(2)
C22 Ti1 C34 C30 168.33(19)
C25 Ti1 C34 C30 133.6(2)
C21 Ti1 C34 C30 175.00(17)
N1 Ti1 C34 C33 74.8(3)
N2 Ti1 C34 C33 127.5(2)
C32 Ti1 C34 C33 36.7(3)
C31 Ti1 C34 C33 78.4(3)
C23 Ti1 C34 C33 -108.8(3)
C24 Ti1 C34 C33 -130.1(3)
C22 Ti1 C34 C33 -75.5(3)
C25 Ti1 C34 C33 -110.3(3)
C30 Ti1 C34 C33 116.1(3)
C21 Ti1 C34 C33 -68.9(3)
C34 C30 C35 C38 167.2(4)
C31 C30 C35 C38 -21.2(5)
Ti1 C30 C35 C38 73.3(4)
C34 C30 C35 C37 46.4(5)
C31 C30 C35 C37 -142.0(3)
Ti1 C30 C35 C37 -47.6(4)
C34 C30 C35 C36 -73.6(4)
C31 C30 C35 C36 98.0(4)
Ti1 C30 C35 C36 -167.6(2)
N4 Ti2 C39 C43 -17.5(2)
N3 Ti2 C39 C43 62.0(2)
C41 Ti2 C39 C43 -77.1(2)
C51 Ti2 C39 C43 151.5(2)
C40 Ti2 C39 C43 -114.7(3)
C50 Ti2 C39 C43 141.2(2)
C52 Ti2 C39 C43 -174.8(2)
C42 Ti2 C39 C43 -35.69(19)
C49 Ti2 C39 C43 -167.9(2)
C48 Ti2 C39 C43 -150.34(19)
N4 Ti2 C39 C40 97.21(19)
N3 Ti2 C39 C40 176.69(17)
C41 Ti2 C39 C40 37.63(16)
C51 Ti2 C39 C40 -93.77(17)
C50 Ti2 C39 C40 -104.13(19)
C52 Ti2 C39 C40 -60.12(17)
C42 Ti2 C39 C40 78.99(19)
C49 Ti2 C39 C40 -53.3(3)
C48 Ti2 C39 C40 -35.66(19)
C43 Ti2 C39 C40 114.7(3)
N4 Ti2 C39 C44A -131.6(5)
N3 Ti2 C39 C44A -52.1(5)
C41 Ti2 C39 C44A 168.8(5)
C51 Ti2 C39 C44A 37.4(5)
C40 Ti2 C39 C44A 131.2(5)
C50 Ti2 C39 C44A 27.1(5)
C52 Ti2 C39 C44A 71.1(5)
C42 Ti2 C39 C44A -149.8(5)
C49 Ti2 C39 C44A 77.9(5)
C48 Ti2 C39 C44A 95.5(5)
C43 Ti2 C39 C44A -114.1(5)
N4 Ti2 C39 C44B -148.2(4)
N3 Ti2 C39 C44B -68.7(4)
C41 Ti2 C39 C44B 152.2(4)
C51 Ti2 C39 C44B 20.8(4)
C40 Ti2 C39 C44B 114.6(4)
C50 Ti2 C39 C44B 10.5(4)
C52 Ti2 C39 C44B 54.5(4)
C42 Ti2 C39 C44B -166.4(4)
C49 Ti2 C39 C44B 61.4(4)
C48 Ti2 C39 C44B 79.0(4)
C43 Ti2 C39 C44B -130.7(4)
C43 C39 C40 C41 2.1(4)
C44A C39 C40 C41 162.1(5)
C44B C39 C40 C41 175.3(4)
Ti2 C39 C40 C41 -64.0(2)
C43 C39 C40 Ti2 66.0(2)
C44A C39 C40 Ti2 -134.0(5)
C44B C39 C40 Ti2 -120.8(4)
N4 Ti2 C40 C39 -113.62(17)
N3 Ti2 C40 C39 -4.0(2)
C41 Ti2 C40 C39 -116.0(3)
C51 Ti2 C40 C39 92.76(18)
C50 Ti2 C40 C39 108.89(19)
C52 Ti2 C40 C39 117.08(18)
C42 Ti2 C40 C39 -77.33(19)
C49 Ti2 C40 C39 149.70(16)
C48 Ti2 C40 C39 148.76(17)
C43 Ti2 C40 C39 -36.98(18)
N4 Ti2 C40 C41 2.4(2)
N3 Ti2 C40 C41 112.07(18)
C51 Ti2 C40 C41 -151.20(18)
C50 Ti2 C40 C41 -135.06(19)
C52 Ti2 C40 C41 -126.87(19)
C42 Ti2 C40 C41 38.72(19)
C49 Ti2 C40 C41 -94.25(19)
C39 Ti2 C40 C41 116.0(3)
C48 Ti2 C40 C41 -95.19(18)
C43 Ti2 C40 C41 79.1(2)
C39 C40 C41 C42 -2.1(4)
Ti2 C40 C41 C42 -69.9(2)
C39 C40 C41 Ti2 67.8(2)
N4 Ti2 C41 C42 -65.65(19)
N3 Ti2 C41 C42 18.1(2)
C51 Ti2 C41 C42 150.69(19)
C40 Ti2 C41 C42 112.5(3)
C50 Ti2 C41 C42 -162.4(2)
C52 Ti2 C41 C42 164.26(19)
C49 Ti2 C41 C42 -141.27(18)
C39 Ti2 C41 C42 76.0(2)
C48 Ti2 C41 C42 -162.45(19)
C43 Ti2 C41 C42 36.41(18)
N4 Ti2 C41 C40 -178.11(18)
N3 Ti2 C41 C40 -94.38(19)
C51 Ti2 C41 C40 38.2(2)
C50 Ti2 C41 C40 85.2(3)
C52 Ti2 C41 C40 51.80(19)
C42 Ti2 C41 C40 -112.5(3)
C49 Ti2 C41 C40 106.28(18)
C39 Ti2 C41 C40 -36.42(17)
C48 Ti2 C41 C40 85.09(18)
C43 Ti2 C41 C40 -76.04(19)
C40 C41 C42 C43 1.3(4)
Ti2 C41 C42 C43 -67.4(3)
C40 C41 C42 Ti2 68.7(2)
N4 Ti2 C42 C41 112.90(19)
N3 Ti2 C42 C41 -166.03(18)
C51 Ti2 C42 C41 -63.1(3)
C40 Ti2 C42 C41 -39.34(17)
C52 Ti2 C42 C41 -20.7(2)
C49 Ti2 C42 C41 60.9(2)
C39 Ti2 C42 C41 -80.24(19)
C48 Ti2 C42 C41 21.4(2)
C43 Ti2 C42 C41 -115.7(3)
N4 Ti2 C42 C43 -131.4(2)
N3 Ti2 C42 C43 -50.37(19)
C41 Ti2 C42 C43 115.7(3)
C51 Ti2 C42 C43 52.6(4)
C40 Ti2 C42 C43 76.3(2)
C52 Ti2 C42 C43 94.9(2)
C49 Ti2 C42 C43 176.61(18)
C39 Ti2 C42 C43 35.43(18)
C48 Ti2 C42 C43 137.08(19)
C41 C42 C43 C39 0.0(4)
Ti2 C42 C43 C39 -62.8(2)
C41 C42 C43 Ti2 62.9(2)
C40 C39 C43 C42 -1.3(4)
C44A C39 C43 C42 -164.8(4)
C44B C39 C43 C42 -173.5(5)
Ti2 C39 C43 C42 61.4(2)
C40 C39 C43 Ti2 -62.7(2)
C44A C39 C43 Ti2 133.7(4)
C44B C39 C43 Ti2 125.1(5)
N4 Ti2 C43 C42 49.2(2)
N3 Ti2 C43 C42 127.8(2)
C41 Ti2 C43 C42 -37.69(18)
C51 Ti2 C43 C42 -154.80(18)
C40 Ti2 C43 C42 -80.1(2)
C50 Ti2 C43 C42 163.8(2)
C52 Ti2 C43 C42 -111.7(2)
C39 Ti2 C43 C42 -118.1(3)
C48 Ti2 C43 C42 -70.5(3)
N4 Ti2 C43 C39 167.27(18)
N3 Ti2 C43 C39 -114.2(2)
C41 Ti2 C43 C39 80.4(2)
C51 Ti2 C43 C39 -36.7(2)
C40 Ti2 C43 C39 37.92(17)
C50 Ti2 C43 C39 -78.2(3)
C52 Ti2 C43 C39 6.4(2)
C42 Ti2 C43 C39 118.1(3)
C48 Ti2 C43 C39 47.6(3)
C43 C39 C44A C45A -19.1(8)
C40 C39 C44A C45A -177.4(5)
C44B C39 C44A C45A 136(2)
Ti2 C39 C44A C45A 77.0(7)
C43 C39 C44A C46A -138.4(5)
C40 C39 C44A C46A 63.3(7)
C44B C39 C44A C46A 16.8(16)
Ti2 C39 C44A C46A -42.3(8)
C43 C39 C44A C47A 98.5(6)
C40 C39 C44A C47A -59.8(8)
C44B C39 C44A C47A -106(2)
Ti2 C39 C44A C47A -165.4(5)
C43 C39 C44B C45B -26.6(9)
C40 C39 C44B C45B 162.1(5)
C44A C39 C44B C45B -56.4(17)
Ti2 C39 C44B C45B 75.5(7)
C43 C39 C44B C47B 94.6(6)
C40 C39 C44B C47B -76.7(6)
C44A C39 C44B C47B 64.8(18)
Ti2 C39 C44B C47B -163.3(4)
C43 C39 C44B C46B -152.4(5)
C40 C39 C44B C46B 36.3(8)
C44A C39 C44B C46B 178(2)
Ti2 C39 C44B C46B -50.3(7)
N4 Ti2 C48 C49 49.27(17)
N3 Ti2 C48 C49 -36.6(2)
C41 Ti2 C48 C49 143.98(17)
C51 Ti2 C48 C49 -77.77(18)
C40 Ti2 C48 C49 178.53(17)
C50 Ti2 C48 C49 -35.98(16)
C52 Ti2 C48 C49 -114.5(3)
C42 Ti2 C48 C49 132.15(17)
C39 Ti2 C48 C49 -162.65(16)
C43 Ti2 C48 C49 170.64(18)
N4 Ti2 C48 C52 163.73(19)
N3 Ti2 C48 C52 77.8(2)
C41 Ti2 C48 C52 -101.56(19)
C51 Ti2 C48 C52 36.69(19)
C40 Ti2 C48 C52 -67.02(19)
C50 Ti2 C48 C52 78.48(19)
C42 Ti2 C48 C52 -113.40(19)
C49 Ti2 C48 C52 114.5(3)
C39 Ti2 C48 C52 -48.2(2)
C43 Ti2 C48 C52 -74.9(2)
N4 Ti2 C48 C53 -74.0(3)
N3 Ti2 C48 C53 -159.9(2)
C41 Ti2 C48 C53 20.7(3)
C51 Ti2 C48 C53 159.0(3)
C40 Ti2 C48 C53 55.3(3)
C50 Ti2 C48 C53 -159.2(3)
C52 Ti2 C48 C53 122.3(4)
C42 Ti2 C48 C53 8.9(3)
C49 Ti2 C48 C53 -123.2(3)
C39 Ti2 C48 C53 74.1(3)
C43 Ti2 C48 C53 47.4(3)
C52 C48 C49 C50 -0.3(3)
C53 C48 C49 C50 -167.4(3)
Ti2 C48 C49 C50 61.6(2)
C52 C48 C49 Ti2 -61.94(19)
C53 C48 C49 Ti2 131.0(3)
N4 Ti2 C49 C48 -128.88(17)
N3 Ti2 C49 C48 155.17(15)
C41 Ti2 C49 C48 -41.70(19)
C51 Ti2 C49 C48 79.83(18)
C40 Ti2 C49 C48 -1.7(2)
C50 Ti2 C49 C48 118.6(2)
C52 Ti2 C49 C48 38.08(16)
C42 Ti2 C49 C48 -75.5(2)
C39 Ti2 C49 C48 29.7(3)
N4 Ti2 C49 C50 112.55(18)
N3 Ti2 C49 C50 36.59(18)
C41 Ti2 C49 C50 -160.28(17)
C51 Ti2 C49 C50 -38.75(16)
C40 Ti2 C49 C50 -120.31(17)
C52 Ti2 C49 C50 -80.50(18)
C42 Ti2 C49 C50 165.97(18)
C39 Ti2 C49 C50 -88.9(2)
C48 Ti2 C49 C50 -118.6(2)
C48 C49 C50 C51 0.2(3)
Ti2 C49 C50 C51 64.9(2)
C48 C49 C50 Ti2 -64.7(2)
N4 Ti2 C50 C51 -177.03(16)
N3 Ti2 C50 C51 100.67(17)
C41 Ti2 C50 C51 -79.0(2)
C40 Ti2 C50 C51 -28.7(2)
C52 Ti2 C50 C51 -38.22(15)
C49 Ti2 C50 C51 -113.8(2)
C39 Ti2 C50 C51 18.1(2)
C48 Ti2 C50 C51 -78.90(17)
C43 Ti2 C50 C51 65.6(3)
N4 Ti2 C50 C49 -63.25(17)
N3 Ti2 C50 C49 -145.56(17)
C41 Ti2 C50 C49 34.8(3)
C51 Ti2 C50 C49 113.8(2)
C40 Ti2 C50 C49 85.1(2)
C52 Ti2 C50 C49 75.56(18)
C39 Ti2 C50 C49 131.86(17)
C48 Ti2 C50 C49 34.88(16)
C43 Ti2 C50 C49 179.4(2)
C49 C50 C51 C52 0.0(3)
Ti2 C50 C51 C52 68.2(2)
C49 C50 C51 Ti2 -68.23(19)
N4 Ti2 C51 C52 -109.92(19)
N3 Ti2 C51 C52 169.71(19)
C41 Ti2 C51 C52 24.4(2)
C40 Ti2 C51 C52 45.4(2)
C50 Ti2 C51 C52 -113.5(3)
C42 Ti2 C51 C52 65.3(3)
C49 Ti2 C51 C52 -75.69(19)
C39 Ti2 C51 C52 79.60(19)
C48 Ti2 C51 C52 -36.09(18)
C43 Ti2 C51 C52 98.8(2)
N4 Ti2 C51 C50 3.6(2)
N3 Ti2 C51 C50 -76.76(17)
C41 Ti2 C51 C50 137.91(18)
C40 Ti2 C51 C50 158.92(16)
C52 Ti2 C51 C50 113.5(3)
C42 Ti2 C51 C50 178.8(3)
C49 Ti2 C51 C50 37.83(16)
C39 Ti2 C51 C50 -166.88(16)
C48 Ti2 C51 C50 77.43(18)
C43 Ti2 C51 C50 -147.64(17)
C50 C51 C52 C48 -0.2(3)
Ti2 C51 C52 C48 67.4(2)
C50 C51 C52 Ti2 -67.65(19)
C49 C48 C52 C51 0.3(3)
C53 C48 C52 C51 167.2(3)
Ti2 C48 C52 C51 -63.5(2)
C49 C48 C52 Ti2 63.8(2)
C53 C48 C52 Ti2 -129.3(3)
N4 Ti2 C52 C51 96.2(2)
N3 Ti2 C52 C51 -12.3(2)
C41 Ti2 C52 C51 -161.40(19)
C40 Ti2 C52 C51 -134.0(2)
C50 Ti2 C52 C51 38.74(18)
C42 Ti2 C52 C51 -149.8(2)
C49 Ti2 C52 C51 80.0(2)
C39 Ti2 C52 C51 -104.47(19)
C48 Ti2 C52 C51 117.1(3)
C43 Ti2 C52 C51 -107.9(2)
N4 Ti2 C52 C48 -20.9(2)
N3 Ti2 C52 C48 -129.44(18)
C41 Ti2 C52 C48 81.5(2)
C51 Ti2 C52 C48 -117.1(3)
C40 Ti2 C52 C48 108.84(19)
C50 Ti2 C52 C48 -78.4(2)
C42 Ti2 C52 C48 93.1(2)
C49 Ti2 C52 C48 -37.12(18)
C39 Ti2 C52 C48 138.40(19)
C43 Ti2 C52 C48 134.94(19)
C49 C48 C53 C54 -40.9(4)
C52 C48 C53 C54 154.9(3)
Ti2 C48 C53 C54 58.7(4)
C49 C48 C53 C56 -164.7(3)
C52 C48 C53 C56 31.1(4)
Ti2 C48 C53 C56 -65.1(3)
C49 C48 C53 C55 76.7(3)
C52 C48 C53 C55 -87.5(4)
Ti2 C48 C53 C55 176.3(2)
N5 Ti3 C57 C58 36.9(2)
N6 Ti3 C57 C58 72.64(18)
C69 Ti3 C57 C58 161.32(18)
C60 Ti3 C57 C58 -76.8(2)
C70 Ti3 C57 C58 154.4(2)
C59 Ti3 C57 C58 -36.50(18)
C67 Ti3 C57 C58 -132.56(19)
C68 Ti3 C57 C58 -165.98(18)
C61 Ti3 C57 C58 -113.5(3)
C66 Ti3 C57 C58 -122.6(3)
N5 Ti3 C57 C61 150.40(18)
N6 Ti3 C57 C61 -173.87(19)
C69 Ti3 C57 C61 -85.2(2)
C60 Ti3 C57 C61 36.71(19)
C70 Ti3 C57 C61 -92.1(3)
C58 Ti3 C57 C61 113.5(3)
C59 Ti3 C57 C61 77.0(2)
C67 Ti3 C57 C61 -19.1(2)
C68 Ti3 C57 C61 -52.5(2)
C66 Ti3 C57 C61 -9.1(3)
N5 Ti3 C57 C62 -87.3(3)
N6 Ti3 C57 C62 -51.6(3)
C69 Ti3 C57 C62 37.1(3)
C60 Ti3 C57 C62 159.0(3)
C70 Ti3 C57 C62 30.2(4)
C58 Ti3 C57 C62 -124.2(3)
C59 Ti3 C57 C62 -160.7(3)
C67 Ti3 C57 C62 103.2(3)
C68 Ti3 C57 C62 69.8(3)
C61 Ti3 C57 C62 122.3(4)
C66 Ti3 C57 C62 113.2(3)
C61 C57 C58 C59 -0.2(3)
C62 C57 C58 C59 -172.3(3)
Ti3 C57 C58 C59 64.8(2)
C61 C57 C58 Ti3 -65.0(2)
C62 C57 C58 Ti3 122.9(3)
N5 Ti3 C58 C57 -145.84(18)
N6 Ti3 C58 C57 -105.74(18)
C69 Ti3 C58 C57 -34.7(3)
C60 Ti3 C58 C57 80.0(2)
C70 Ti3 C58 C57 -132.7(4)
C59 Ti3 C58 C57 117.2(3)
C67 Ti3 C58 C57 71.7(3)
C68 Ti3 C58 C57 20.1(3)
C61 Ti3 C58 C57 38.56(18)
C66 Ti3 C58 C57 127.7(2)
N5 Ti3 C58 C59 97.0(2)
N6 Ti3 C58 C59 137.1(2)
C69 Ti3 C58 C59 -151.9(2)
C60 Ti3 C58 C59 -37.2(2)
C70 Ti3 C58 C59 110.0(5)
C67 Ti3 C58 C59 -45.5(3)
C68 Ti3 C58 C59 -97.1(3)
C61 Ti3 C58 C59 -78.6(2)
C66 Ti3 C58 C59 10.5(4)
C57 Ti3 C58 C59 -117.2(3)
C57 C58 C59 C60 -0.2(4)
Ti3 C58 C59 C60 65.3(2)
C57 C58 C59 Ti3 -65.5(2)
N5 Ti3 C59 C60 164.3(2)
N6 Ti3 C59 C60 -159.9(2)
C69 Ti3 C59 C60 5.6(6)
C70 Ti3 C59 C60 92.3(3)
C58 Ti3 C59 C60 -114.9(3)
C67 Ti3 C59 C60 34.2(3)
C68 Ti3 C59 C60 1.8(3)
C61 Ti3 C59 C60 -37.4(2)
C66 Ti3 C59 C60 70.7(3)
C57 Ti3 C59 C60 -78.7(2)
N5 Ti3 C59 C58 -80.7(2)
N6 Ti3 C59 C58 -45.0(2)
C69 Ti3 C59 C58 120.5(5)
C60 Ti3 C59 C58 114.9(3)
C70 Ti3 C59 C58 -152.8(2)
C67 Ti3 C59 C58 149.1(2)
C68 Ti3 C59 C58 116.7(2)
C61 Ti3 C59 C58 77.5(2)
C66 Ti3 C59 C58 -174.34(19)
C57 Ti3 C59 C58 36.26(19)
C58 C59 C60 C61 0.6(4)
Ti3 C59 C60 C61 65.8(2)
C58 C59 C60 Ti3 -65.2(2)
N5 Ti3 C60 C59 -18.3(3)
N6 Ti3 C60 C59 29.4(3)
C69 Ti3 C60 C59 -178.0(2)
C70 Ti3 C60 C59 -130.6(2)
C58 Ti3 C60 C59 37.9(2)
C67 Ti3 C60 C59 -147.8(2)
C68 Ti3 C60 C59 -178.6(2)
C61 Ti3 C60 C59 115.7(3)
C66 Ti3 C60 C59 -120.7(2)
C57 Ti3 C60 C59 78.8(2)
N5 Ti3 C60 C61 -134.0(2)
N6 Ti3 C60 C61 -86.3(3)
C69 Ti3 C60 C61 66.3(3)
C70 Ti3 C60 C61 113.7(2)
C58 Ti3 C60 C61 -77.8(2)
C59 Ti3 C60 C61 -115.7(3)
C67 Ti3 C60 C61 96.5(2)
C68 Ti3 C60 C61 65.7(2)
C66 Ti3 C60 C61 123.6(2)
C57 Ti3 C60 C61 -36.89(19)
C59 C60 C61 C57 -0.7(4)
Ti3 C60 C61 C57 64.9(2)
C59 C60 C61 Ti3 -65.7(2)
C58 C57 C61 C60 0.6(3)
C62 C57 C61 C60 172.9(3)
Ti3 C57 C61 C60 -64.1(2)
C58 C57 C61 Ti3 64.7(2)
C62 C57 C61 Ti3 -123.0(3)
N5 Ti3 C61 C60 71.6(3)
N6 Ti3 C61 C60 124.1(2)
C69 Ti3 C61 C60 -131.9(2)
C70 Ti3 C61 C60 -105.1(2)
C58 Ti3 C61 C60 78.3(2)
C59 Ti3 C61 C60 36.8(2)
C67 Ti3 C61 C60 -80.0(2)
C68 Ti3 C61 C60 -114.3(2)
C66 Ti3 C61 C60 -68.2(2)
C57 Ti3 C61 C60 116.5(3)
N5 Ti3 C61 C57 -44.9(3)
N6 Ti3 C61 C57 7.6(2)
C69 Ti3 C61 C57 111.6(2)
C60 Ti3 C61 C57 -116.5(3)
C70 Ti3 C61 C57 138.4(2)
C58 Ti3 C61 C57 -38.20(18)
C59 Ti3 C61 C57 -79.7(2)
C67 Ti3 C61 C57 163.5(2)
C68 Ti3 C61 C57 129.2(2)
C66 Ti3 C61 C57 175.28(18)
C58 C57 C62 C65 96.6(4)
C61 C57 C62 C65 -74.0(4)
Ti3 C57 C62 C65 -168.3(2)
C58 C57 C62 C63 -21.7(4)
C61 C57 C62 C63 167.7(3)
Ti3 C57 C62 C63 73.4(3)
C58 C57 C62 C64 -142.5(3)
C61 C57 C62 C64 46.9(4)
Ti3 C57 C62 C64 -47.4(4)
N5 Ti3 C66 C67 -176.54(19)
N6 Ti3 C66 C67 147.75(19)
C69 Ti3 C66 C67 77.3(2)
C60 Ti3 C66 C67 -53.7(2)
C70 Ti3 C66 C67 114.1(3)
C58 Ti3 C66 C67 -92.6(3)
C59 Ti3 C66 C67 -86.0(2)
C68 Ti3 C66 C67 36.71(19)
C61 Ti3 C66 C67 -21.4(2)
C57 Ti3 C66 C67 -15.6(3)
N5 Ti3 C66 C70 69.4(2)
N6 Ti3 C66 C70 33.7(2)
C69 Ti3 C66 C70 -36.82(18)
C60 Ti3 C66 C70 -167.8(2)
C58 Ti3 C66 C70 153.3(2)
C59 Ti3 C66 C70 159.87(19)
C67 Ti3 C66 C70 -114.1(3)
C68 Ti3 C66 C70 -77.4(2)
C61 Ti3 C66 C70 -135.5(2)
C57 Ti3 C66 C70 -129.6(3)
N5 Ti3 C66 C71 -54.2(3)
N6 Ti3 C66 C71 -89.9(3)
C69 Ti3 C66 C71 -160.4(3)
C60 Ti3 C66 C71 68.7(3)
C70 Ti3 C66 C71 -123.5(4)
C58 Ti3 C66 C71 29.7(4)
C59 Ti3 C66 C71 36.3(3)
C67 Ti3 C66 C71 122.4(4)
C68 Ti3 C66 C71 159.1(3)
C61 Ti3 C66 C71 101.0(3)
C57 Ti3 C66 C71 106.8(3)
C70 C66 C67 C68 0.0(3)
C71 C66 C67 C68 174.0(3)
Ti3 C66 C67 C68 -64.6(2)
C70 C66 C67 Ti3 64.58(19)
C71 C66 C67 Ti3 -121.4(3)
N5 Ti3 C67 C66 4.4(2)
N6 Ti3 C67 C66 -49.6(3)
C69 Ti3 C67 C66 -79.7(2)
C60 Ti3 C67 C66 127.4(2)
C70 Ti3 C67 C66 -38.26(19)
C58 Ti3 C67 C66 134.4(2)
C59 Ti3 C67 C66 109.1(2)
C68 Ti3 C67 C66 -116.9(3)
C61 Ti3 C67 C66 161.3(2)
C57 Ti3 C67 C66 171.96(18)
N5 Ti3 C67 C68 121.3(2)
N6 Ti3 C67 C68 67.3(3)
C69 Ti3 C67 C68 37.2(2)
C60 Ti3 C67 C68 -115.6(2)
C70 Ti3 C67 C68 78.7(2)
C58 Ti3 C67 C68 -108.7(2)
C59 Ti3 C67 C68 -134.0(2)
C61 Ti3 C67 C68 -81.7(2)
C66 Ti3 C67 C68 116.9(3)
C57 Ti3 C67 C68 -71.1(2)
C66 C67 C68 C69 0.3(3)
Ti3 C67 C68 C69 -64.8(2)
C66 C67 C68 Ti3 65.0(2)
N5 Ti3 C68 C69 24.6(3)
N6 Ti3 C68 C69 -22.0(3)
C60 Ti3 C68 C69 179.2(2)
C70 Ti3 C68 C69 37.5(2)
C58 Ti3 C68 C69 -134.4(2)
C59 Ti3 C68 C69 178.2(2)
C67 Ti3 C68 C69 115.2(3)
C61 Ti3 C68 C69 -149.8(2)
C66 Ti3 C68 C69 78.7(2)
C57 Ti3 C68 C69 -123.0(2)
N5 Ti3 C68 C67 -90.5(3)
N6 Ti3 C68 C67 -137.1(2)
C69 Ti3 C68 C67 -115.2(3)
C60 Ti3 C68 C67 64.1(2)
C70 Ti3 C68 C67 -77.7(2)
C58 Ti3 C68 C67 110.4(2)
C59 Ti3 C68 C67 63.1(3)
C61 Ti3 C68 C67 95.1(2)
C66 Ti3 C68 C67 -36.4(2)
C57 Ti3 C68 C67 121.8(2)
C67 C68 C69 C70 -0.4(3)
Ti3 C68 C69 C70 -65.4(2)
C67 C68 C69 Ti3 65.0(2)
N5 Ti3 C69 C68 -163.0(2)
N6 Ti3 C69 C68 161.0(2)
C60 Ti3 C69 C68 -1.0(3)
C70 Ti3 C69 C68 -115.6(3)
C58 Ti3 C69 C68 91.3(3)
C59 Ti3 C69 C68 -5.1(6)
C67 Ti3 C69 C68 -37.7(2)
C61 Ti3 C69 C68 32.6(2)
C66 Ti3 C69 C68 -78.7(2)
C57 Ti3 C69 C68 69.8(2)
N5 Ti3 C69 C70 -47.4(2)
N6 Ti3 C69 C70 -83.40(19)
C60 Ti3 C69 C70 114.6(2)
C58 Ti3 C69 C70 -153.1(2)
C59 Ti3 C69 C70 110.5(5)
C67 Ti3 C69 C70 77.8(2)
C68 Ti3 C69 C70 115.6(3)
C61 Ti3 C69 C70 148.14(18)
C66 Ti3 C69 C70 36.91(18)
C57 Ti3 C69 C70 -174.65(17)
C68 C69 C70 C66 0.4(3)
Ti3 C69 C70 C66 -65.3(2)
C68 C69 C70 Ti3 65.7(2)
C67 C66 C70 C69 -0.3(3)
C71 C66 C70 C69 -174.2(3)
Ti3 C66 C70 C69 64.6(2)
C67 C66 C70 Ti3 -64.9(2)
C71 C66 C70 Ti3 121.2(3)
N5 Ti3 C70 C69 134.23(19)
N6 Ti3 C70 C69 94.20(19)
C60 Ti3 C70 C69 -99.1(2)
C58 Ti3 C70 C69 121.1(5)
C59 Ti3 C70 C69 -151.8(2)
C67 Ti3 C70 C69 -78.5(2)
C68 Ti3 C70 C69 -37.04(18)
C61 Ti3 C70 C69 -48.0(3)
C66 Ti3 C70 C69 -116.4(3)
C57 Ti3 C70 C69 10.6(3)
N5 Ti3 C70 C66 -109.3(2)
N6 Ti3 C70 C66 -149.4(2)
C69 Ti3 C70 C66 116.4(3)
C60 Ti3 C70 C66 17.3(3)
C58 Ti3 C70 C66 -122.5(4)
C59 Ti3 C70 C66 -35.4(3)
C67 Ti3 C70 C66 37.93(18)
C68 Ti3 C70 C66 79.4(2)
C61 Ti3 C70 C66 68.5(3)
C57 Ti3 C70 C66 127.1(2)
C67 C66 C71 C73 173.1(3)
C70 C66 C71 C73 -14.2(4)
Ti3 C66 C71 C73 79.6(4)
C67 C66 C71 C72 -66.3(5)
C70 C66 C71 C72 106.4(4)
Ti3 C66 C71 C72 -159.8(3)
C67 C66 C71 C74 51.9(4)
C70 C66 C71 C74 -135.4(3)
Ti3 C66 C71 C74 -41.6(4)
N7 Ti4 C75 C79 170.94(18)
N8 Ti4 C75 C79 87.1(2)
C86 Ti4 C75 C79 -99.01(18)
C78 Ti4 C75 C79 37.55(18)
C87 Ti4 C75 C79 -109.65(19)
C77 Ti4 C75 C79 79.07(19)
C85 Ti4 C75 C79 -65.08(19)
C88 Ti4 C75 C79 -63.5(3)
C76 Ti4 C75 C79 115.2(3)
C84 Ti4 C75 C79 -42.9(2)
N7 Ti4 C75 C76 55.78(18)
N8 Ti4 C75 C76 -28.1(2)
C86 Ti4 C75 C76 145.83(17)
C78 Ti4 C75 C76 -77.61(19)
C87 Ti4 C75 C76 135.20(17)
C79 Ti4 C75 C76 -115.2(3)
C77 Ti4 C75 C76 -36.09(17)
C85 Ti4 C75 C76 179.76(18)
C88 Ti4 C75 C76 -178.66(18)
C84 Ti4 C75 C76 -158.01(17)
N7 Ti4 C75 C80 -66.6(3)
N8 Ti4 C75 C80 -150.5(2)
C86 Ti4 C75 C80 23.4(3)
C78 Ti4 C75 C80 160.0(3)
C87 Ti4 C75 C80 12.8(3)
C79 Ti4 C75 C80 122.5(4)
C77 Ti4 C75 C80 -158.5(3)
C85 Ti4 C75 C80 57.4(3)
C88 Ti4 C75 C80 59.0(3)
C76 Ti4 C75 C80 -122.4(3)
C84 Ti4 C75 C80 79.6(3)
C79 C75 C76 C77 -0.4(3)
C80 C75 C76 C77 -167.4(3)
Ti4 C75 C76 C77 62.1(2)
C79 C75 C76 Ti4 -62.59(18)
C80 C75 C76 Ti4 130.4(3)
N7 Ti4 C76 C77 120.71(18)
N8 Ti4 C76 C77 42.47(18)
C86 Ti4 C76 C77 -159.53(16)
C78 Ti4 C76 C77 -38.10(17)
C87 Ti4 C76 C77 162.87(18)
C79 Ti4 C76 C77 -80.22(18)
C85 Ti4 C76 C77 -117.97(18)
C75 Ti4 C76 C77 -117.7(2)
C84 Ti4 C76 C77 -81.3(2)
N7 Ti4 C76 C75 -121.61(18)
N8 Ti4 C76 C75 160.15(16)
C86 Ti4 C76 C75 -41.8(2)
C78 Ti4 C76 C75 79.59(18)
C87 Ti4 C76 C75 -79.4(2)
C79 Ti4 C76 C75 37.47(16)
C77 Ti4 C76 C75 117.7(2)
C85 Ti4 C76 C75 -0.3(2)
C84 Ti4 C76 C75 36.4(3)
C75 C76 C77 C78 0.6(3)
Ti4 C76 C77 C78 64.7(2)
C75 C76 C77 Ti4 -64.1(2)
N7 Ti4 C77 C76 -56.57(17)
N8 Ti4 C77 C76 -138.57(18)
C86 Ti4 C77 C76 40.0(3)
C78 Ti4 C77 C76 114.8(2)
C79 Ti4 C77 C76 76.36(18)
C85 Ti4 C77 C76 88.9(2)
C88 Ti4 C77 C76 177.45(17)
C75 Ti4 C77 C76 35.77(16)
C84 Ti4 C77 C76 133.20(17)
N7 Ti4 C77 C78 -171.40(16)
N8 Ti4 C77 C78 106.60(17)
C86 Ti4 C77 C78 -74.9(3)
C79 Ti4 C77 C78 -38.46(16)
C85 Ti4 C77 C78 -25.9(2)
C88 Ti4 C77 C78 62.6(2)
C76 Ti4 C77 C78 -114.8(2)
C75 Ti4 C77 C78 -79.06(18)
C84 Ti4 C77 C78 18.4(2)
C76 C77 C78 C79 -0.5(3)
Ti4 C77 C78 C79 67.1(2)
C76 C77 C78 Ti4 -67.6(2)
N7 Ti4 C78 C77 10.9(2)
N8 Ti4 C78 C77 -70.67(17)
C86 Ti4 C78 C77 143.82(17)
C87 Ti4 C78 C77 -168.4(2)
C79 Ti4 C78 C77 113.8(2)
C85 Ti4 C78 C77 160.95(16)
C88 Ti4 C78 C77 -144.07(16)
C76 Ti4 C78 C77 37.17(16)
C75 Ti4 C78 C77 77.35(18)
C84 Ti4 C78 C77 -165.86(17)
N7 Ti4 C78 C79 -102.92(19)
N8 Ti4 C78 C79 175.53(18)
C86 Ti4 C78 C79 30.0(2)
C87 Ti4 C78 C79 77.8(3)
C77 Ti4 C78 C79 -113.8(2)
C85 Ti4 C78 C79 47.15(18)
C88 Ti4 C78 C79 102.13(18)
C76 Ti4 C78 C79 -76.63(18)
C75 Ti4 C78 C79 -36.45(16)
C84 Ti4 C78 C79 80.34(18)
C76 C75 C79 C78 0.1(3)
C80 C75 C79 C78 166.8(3)
Ti4 C75 C79 C78 -64.31(19)
C76 C75 C79 Ti4 64.46(19)
C80 C75 C79 Ti4 -128.9(3)
C77 C78 C79 C75 0.2(3)
Ti4 C78 C79 C75 67.4(2)
C77 C78 C79 Ti4 -67.2(2)
N7 Ti4 C79 C75 -11.4(2)
N8 Ti4 C79 C75 -121.56(18)
C86 Ti4 C79 C75 86.20(19)
C78 Ti4 C79 C75 -116.1(3)
C87 Ti4 C79 C75 101.2(2)
C77 Ti4 C79 C75 -77.84(19)
C85 Ti4 C79 C75 111.52(19)
C88 Ti4 C79 C75 142.75(18)
C76 Ti4 C79 C75 -37.10(17)
C84 Ti4 C79 C75 142.29(18)
N7 Ti4 C79 C78 104.71(18)
N8 Ti4 C79 C78 -5.5(2)
C86 Ti4 C79 C78 -157.73(18)
C87 Ti4 C79 C78 -142.77(18)
C77 Ti4 C79 C78 38.23(17)
C85 Ti4 C79 C78 -132.40(19)
C88 Ti4 C79 C78 -101.17(19)
C76 Ti4 C79 C78 79.0(2)
C75 Ti4 C79 C78 116.1(3)
C84 Ti4 C79 C78 -101.64(18)
C79 C75 C80 C82 38.8(4)
C76 C75 C80 C82 -156.8(3)
Ti4 C75 C80 C82 -57.7(4)
C79 C75 C80 C81 161.7(3)
C76 C75 C80 C81 -33.9(4)
Ti4 C75 C80 C81 65.2(4)
C79 C75 C80 C83 -78.5(4)
C76 C75 C80 C83 85.8(3)
Ti4 C75 C80 C83 -175.1(2)
N7 Ti4 C84 C85 83.65(19)
N8 Ti4 C84 C85 168.53(17)
C86 Ti4 C84 C85 36.70(16)
C78 Ti4 C84 C85 -100.04(17)
C87 Ti4 C84 C85 78.57(18)
C79 Ti4 C84 C85 -65.99(18)
C77 Ti4 C84 C85 -110.37(19)
C88 Ti4 C84 C85 114.7(3)
C76 Ti4 C84 C85 -65.1(3)
C75 Ti4 C84 C85 -43.86(19)
N7 Ti4 C84 C88 -31.1(2)
N8 Ti4 C84 C88 53.82(18)
C86 Ti4 C84 C88 -78.02(18)
C78 Ti4 C84 C88 145.24(18)
C87 Ti4 C84 C88 -36.15(17)
C79 Ti4 C84 C88 179.29(18)
C77 Ti4 C84 C88 134.91(18)
C85 Ti4 C84 C88 -114.7(3)
C76 Ti4 C84 C88 -179.81(19)
C75 Ti4 C84 C88 -158.58(17)
N7 Ti4 C84 C89 -152.8(2)
N8 Ti4 C84 C89 -68.0(2)
C86 Ti4 C84 C89 160.2(3)
C78 Ti4 C84 C89 23.5(3)
C87 Ti4 C84 C89 -157.9(3)
C79 Ti4 C84 C89 57.5(3)
C77 Ti4 C84 C89 13.1(3)
C85 Ti4 C84 C89 123.5(3)
C88 Ti4 C84 C89 -121.8(3)
C76 Ti4 C84 C89 58.4(3)
C75 Ti4 C84 C89 79.6(3)
C88 C84 C85 C86 0.7(3)
C89 C84 C85 C86 168.0(3)
Ti4 C84 C85 C86 -62.3(2)
C88 C84 C85 Ti4 63.0(2)
C89 C84 C85 Ti4 -129.7(3)
N7 Ti4 C85 C84 -123.21(16)
N8 Ti4 C85 C84 -14.4(2)
C86 Ti4 C85 C84 -117.7(2)
C78 Ti4 C85 C84 85.14(17)
C87 Ti4 C85 C84 -78.70(17)
C79 Ti4 C85 C84 110.43(18)
C77 Ti4 C85 C84 99.73(19)
C88 Ti4 C85 C84 -37.47(16)
C76 Ti4 C85 C84 141.60(16)
C75 Ti4 C85 C84 141.44(17)
N7 Ti4 C85 C86 -5.48(19)
N8 Ti4 C85 C86 103.30(16)
C78 Ti4 C85 C86 -157.13(15)
C87 Ti4 C85 C86 39.02(15)
C79 Ti4 C85 C86 -131.85(17)
C77 Ti4 C85 C86 -142.55(16)
C88 Ti4 C85 C86 80.26(17)
C76 Ti4 C85 C86 -100.68(17)
C75 Ti4 C85 C86 -100.84(16)
C84 Ti4 C85 C86 117.7(2)
C84 C85 C86 C87 -0.6(4)
Ti4 C85 C86 C87 -67.2(2)
C84 C85 C86 Ti4 66.6(2)
N7 Ti4 C86 C87 -71.61(16)
N8 Ti4 C86 C87 9.0(2)
C78 Ti4 C86 C87 143.75(16)
C79 Ti4 C86 C87 160.55(16)
C77 Ti4 C86 C87 -169.2(2)
C85 Ti4 C86 C87 112.9(2)
C88 Ti4 C86 C87 37.64(15)
C76 Ti4 C86 C87 -144.01(15)
C75 Ti4 C86 C87 -165.65(16)
C84 Ti4 C86 C87 77.65(17)
N7 Ti4 C86 C85 175.45(16)
N8 Ti4 C86 C85 -103.91(16)
C78 Ti4 C86 C85 30.8(2)
C87 Ti4 C86 C85 -112.9(2)
C79 Ti4 C86 C85 47.61(16)
C77 Ti4 C86 C85 77.9(3)
C88 Ti4 C86 C85 -75.30(16)
C76 Ti4 C86 C85 103.05(17)
C75 Ti4 C86 C85 81.41(16)
C84 Ti4 C86 C85 -35.29(14)
C85 C86 C87 C88 0.2(3)
Ti4 C86 C87 C88 -68.7(2)
C85 C86 C87 Ti4 68.9(2)
N7 Ti4 C87 C88 -140.95(17)
N8 Ti4 C87 C88 -58.80(17)
C86 Ti4 C87 C88 114.0(2)
C78 Ti4 C87 C88 38.5(3)
C79 Ti4 C87 C88 87.55(19)
C85 Ti4 C87 C88 75.40(17)
C76 Ti4 C87 C88 177.62(18)
C75 Ti4 C87 C88 132.77(17)
C84 Ti4 C87 C88 35.44(16)
N7 Ti4 C87 C86 105.04(16)
N8 Ti4 C87 C86 -172.81(16)
C78 Ti4 C87 C86 -75.5(3)
C79 Ti4 C87 C86 -26.5(2)
C85 Ti4 C87 C86 -38.61(15)
C88 Ti4 C87 C86 -114.0(2)
C76 Ti4 C87 C86 63.6(2)
C75 Ti4 C87 C86 18.8(2)
C84 Ti4 C87 C86 -78.57(17)
C86 C87 C88 C84 0.3(4)
Ti4 C87 C88 C84 -65.5(2)
C86 C87 C88 Ti4 65.8(2)
C85 C84 C88 C87 -0.6(4)
C89 C84 C88 C87 -168.2(3)
Ti4 C84 C88 C87 61.8(2)
C85 C84 C88 Ti4 -62.4(2)
C89 C84 C88 Ti4 130.0(3)
N7 Ti4 C88 C87 40.01(18)
N8 Ti4 C88 C87 118.12(17)
C86 Ti4 C88 C87 -38.68(16)
C78 Ti4 C88 C87 -160.33(17)
C79 Ti4 C88 C87 -118.81(17)
C77 Ti4 C88 C87 163.02(18)
C85 Ti4 C88 C87 -80.61(19)
C75 Ti4 C88 C87 -82.5(2)
C84 Ti4 C88 C87 -118.0(3)
N7 Ti4 C88 C84 157.98(17)
N8 Ti4 C88 C84 -123.91(18)
C86 Ti4 C88 C84 79.29(18)
C78 Ti4 C88 C84 -42.4(2)
C87 Ti4 C88 C84 118.0(3)
C79 Ti4 C88 C84 -0.8(2)
C77 Ti4 C88 C84 -79.0(2)
C85 Ti4 C88 C84 37.36(17)
C75 Ti4 C88 C84 35.4(3)
C85 C84 C89 C91 137.2(3)
C88 C84 C89 C91 -58.0(4)
Ti4 C84 C89 C91 39.4(4)
C85 C84 C89 C92 14.8(5)
C88 C84 C89 C92 179.7(3)
Ti4 C84 C89 C92 -83.0(4)
C85 C84 C89 C90 -104.4(4)
C88 C84 C89 C90 60.5(4)
Ti4 C84 C89 C90 157.8(2)
C93 C94 C95 C96 -161.2(13)
C94 C95 C96 C97 -98.7(11)
C95 C96 C97 C98 -126.4(11)
